data_4129723
loop_
_publ_author_name
'Ronson, Tanya K.'
'Roberts, Derrick A.'
'Black, Samuel P.'
'Nitschke, Jonathan R.'

_publ_section_title
;
 Stacking Interactions Drive Selective Self-Assembly and Self-Sorting of
 Pyrene-Based M(II)4L6 Architectures.
;
_journal_issue 45
_journal_name_full 'Journal of the American Chemical Society'
_journal_page_first 14502
_journal_page_last 14512
_journal_paper_doi 10.1021/jacs.5b09920
_journal_volume 137
_journal_year 2015
_chemical_formula_moiety 'C236 H148 N28 O8 Zn4, 4(C2 F6 N O4 S2), 4(B F4), 7(C2 H3 N)'
_chemical_formula_sum 'C258 H169 B4 F40 N39 O24 S8 Zn4'
_chemical_formula_weight 5520.51
_space_group_crystal_system monoclinic
_space_group_IT_number 14
_space_group_name_Hall '-P 2ybc'
_space_group_name_H-M_alt 'P 1 21/c 1'
_atom_sites_solution_hydrogens geom
_audit_creation_method SHELXL-2014/6
_cell_angle_alpha 90
_cell_angle_beta 104.428(2)
_cell_angle_gamma 90
_cell_formula_units_Z 2
_cell_length_a 14.8197(7)
_cell_length_b 47.047(2)
_cell_length_c 20.2550(9)
_cell_measurement_reflns_used 9974
_cell_measurement_temperature 180(2)
_cell_measurement_theta_max 100.835
_cell_measurement_theta_min 4.881
_cell_volume 13676.8(11)
_computing_cell_refinement 'Bruker SAINT'
_computing_data_collection 'Bruker APEX2'
_computing_data_reduction 'Bruker SAINT'
_computing_structure_refinement 'SHELXL-2014/6 (Sheldrick, 2014)'
_computing_structure_solution 'SHELXT (Sheldrick, 2014)'
_diffrn_ambient_temperature 180(2)
_diffrn_measured_fraction_theta_full 0.976
_diffrn_measured_fraction_theta_max 0.976
_diffrn_measurement_device_type 'Bruker APEX-II CCD'
_diffrn_measurement_method '\f and \w scans'
_diffrn_radiation_monochromator graphite
_diffrn_radiation_source 'sealed tube'
_diffrn_radiation_type CuK\a
_diffrn_radiation_wavelength 1.54178
_diffrn_reflns_av_R_equivalents 0.0343
_diffrn_reflns_av_unetI/netI 0.0452
_diffrn_reflns_Laue_measured_fraction_full 0.976
_diffrn_reflns_Laue_measured_fraction_max 0.976
_diffrn_reflns_limit_h_max 14
_diffrn_reflns_limit_h_min -13
_diffrn_reflns_limit_k_max 34
_diffrn_reflns_limit_k_min -46
_diffrn_reflns_limit_l_max 15
_diffrn_reflns_limit_l_min -20
_diffrn_reflns_number 42942
_diffrn_reflns_point_group_measured_fraction_full 0.976
_diffrn_reflns_point_group_measured_fraction_max 0.976
_diffrn_reflns_theta_full 50.500
_diffrn_reflns_theta_max 50.498
_diffrn_reflns_theta_min 2.440
_diffrn_standards_number 0
_exptl_absorpt_coefficient_mu 1.696
_exptl_absorpt_correction_T_max 0.7500
_exptl_absorpt_correction_T_min 0.6044
_exptl_absorpt_correction_type multi-scan
_exptl_absorpt_process_details SADABS
_exptl_crystal_colour pink
_exptl_crystal_density_diffrn 1.341
_exptl_crystal_description block
_exptl_crystal_F_000 5620
_exptl_crystal_size_max 0.230
_exptl_crystal_size_mid 0.090
_exptl_crystal_size_min 0.085
_refine_diff_density_max 0.859
_refine_diff_density_min -0.613
_refine_diff_density_rms 0.099
_refine_ls_extinction_method none
_refine_ls_goodness_of_fit_ref 1.051
_refine_ls_hydrogen_treatment constr
_refine_ls_matrix_type full
_refine_ls_number_parameters 1962
_refine_ls_number_reflns 14011
_refine_ls_number_restraints 4160
_refine_ls_restrained_S_all 0.968
_refine_ls_R_factor_all 0.1266
_refine_ls_R_factor_gt 0.1020
_refine_ls_shift/su_max 0.002
_refine_ls_shift/su_mean 0.000
_refine_ls_structure_factor_coef Fsqd
_refine_ls_weighting_details 'w=1/[\s^2^(Fo^2^)+(0.1576P)^2^+53.9177P] where P=(Fo^2^+2Fc^2^)/3'
_refine_ls_weighting_scheme calc
_refine_ls_wR_factor_gt 0.2670
_refine_ls_wR_factor_ref 0.2844
_reflns_Friedel_coverage 0.000
_reflns_number_gt 10438
_reflns_number_total 14011
_reflns_threshold_expression 'I > 2\s(I)'
_cod_data_source_file ja5b09920_si_008.cif
_cod_data_source_block jn1435_sq_d
_cod_original_cell_volume 13676.9(11)
_cod_original_sg_symbol_H-M 'P 21/c'
_cod_database_code 4129723
_shelx_space_group_comment
;
The symmetry employed for this shelxl refinement is uniquely defined
by the following loop, which should always be used as a source of
symmetry information in preference to the above space-group names.
They are only intended as comments.
;
_shelx_estimated_absorpt_t_min 0.684
_shelx_estimated_absorpt_t_max 0.863
_shelxl_version_number 2014/6

loop_
_space_group_symop_operation_xyz
'x, y, z'
'-x, y+1/2, -z+1/2'
'-x, -y, -z'
'x, -y-1/2, z-1/2'

loop_
_atom_site_label
_atom_site_type_symbol
_atom_site_fract_x
_atom_site_fract_y
_atom_site_fract_z
_atom_site_U_iso_or_equiv
_atom_site_adp_type
_atom_site_occupancy
_atom_site_site_symmetry_order
_atom_site_calc_flag
_atom_site_refinement_flags_posn
_atom_site_refinement_flags_adp
_atom_site_refinement_flags_occupancy
_atom_site_disorder_assembly
_atom_site_disorder_group
Zn1 Zn 0.48996(8) 0.12780(2) 0.45629(6) 0.0606(4) Uani 1 1 d . . . . .
Zn2 Zn 0.97206(7) 0.48301(2) 0.74374(5) 0.0516(4) Uani 1 1 d . . . . .
N1 N 0.3573(6) 0.11838(15) 0.4764(4) 0.073(2) Uani 1 1 d D U . . .
N2 N 0.5111(6) 0.14082(14) 0.5611(4) 0.0670(19) Uani 1 1 d D U . . .
N3 N 0.8592(4) 0.46147(13) 0.7706(3) 0.0508(16) Uani 1 1 d D U . . .
N4 N 1.0153(5) 0.48225(13) 0.8536(3) 0.0556(17) Uani 1 1 d D U . . .
C1 C 0.2811(7) 0.1077(2) 0.4343(6) 0.090(3) Uani 1 1 d D U . . .
H1 H 0.2851 0.1016 0.3904 0.108 Uiso 1 1 calc R U . . .
C2 C 0.1969(9) 0.1052(3) 0.4510(7) 0.119(4) Uani 1 1 d D U . . .
H2 H 0.1437 0.0975 0.4200 0.143 Uiso 1 1 calc R U . . .
C3 C 0.1933(10) 0.1143(4) 0.5143(8) 0.145(5) Uani 1 1 d D U . . .
H3 H 0.1364 0.1130 0.5277 0.174 Uiso 1 1 calc R U . . .
C4 C 0.2704(9) 0.1251(3) 0.5587(7) 0.129(4) Uani 1 1 d D U . . .
H4 H 0.2676 0.1314 0.6028 0.154 Uiso 1 1 calc R U . . .
C5 C 0.3537(7) 0.1270(2) 0.5383(5) 0.088(3) Uani 1 1 d D U . . .
C6 C 0.4397(7) 0.1384(2) 0.5823(5) 0.077(2) Uani 1 1 d D U . . .
H6 H 0.4411 0.1439 0.6277 0.093 Uiso 1 1 calc R U . . .
C7 C 0.5949(6) 0.15251(17) 0.6039(4) 0.065(2) Uani 1 1 d D U . . .
C8 C 0.5996(7) 0.18147(16) 0.6177(4) 0.064(2) Uani 1 1 d D U . . .
H8 H 0.5460 0.1929 0.6009 0.076 Uiso 1 1 calc R U . . .
C9 C 0.6808(6) 0.19404(16) 0.6556(4) 0.062(2) Uani 1 1 d D U . . .
C10 C 0.7590(7) 0.17655(17) 0.6790(4) 0.069(2) Uani 1 1 d D U . . .
H10 H 0.8157 0.1845 0.7050 0.082 Uiso 1 1 calc R U . . .
C11 C 0.7542(7) 0.14769(17) 0.6646(4) 0.068(2) Uani 1 1 d D U . . .
H11 H 0.8080 0.1362 0.6802 0.082 Uiso 1 1 calc R U . . .
C12 C 0.6726(7) 0.13552(18) 0.6280(4) 0.070(2) Uani 1 1 d D U . . .
H12 H 0.6695 0.1157 0.6193 0.084 Uiso 1 1 calc R U . . .
C13 C 0.6844(6) 0.22529(16) 0.6685(4) 0.061(2) Uani 1 1 d D U . . .
C14 C 0.6024(6) 0.24075(16) 0.6610(4) 0.062(2) Uani 1 1 d D U . . .
H14 H 0.5446 0.2310 0.6534 0.075 Uiso 1 1 calc R U . . .
C15 C 0.6039(6) 0.27038(16) 0.6646(4) 0.0564(19) Uani 1 1 d D U . . .
C16 C 0.6903(5) 0.28513(15) 0.6783(4) 0.0494(17) Uani 1 1 d D U . . .
C17 C 0.7738(6) 0.26941(16) 0.6910(4) 0.059(2) Uani 1 1 d D U . . .
C18 C 0.7685(6) 0.23947(17) 0.6844(4) 0.062(2) Uani 1 1 d D U . . .
H18 H 0.8246 0.2288 0.6912 0.074 Uiso 1 1 calc R U . . .
C19 C 0.6914(5) 0.31504(15) 0.6777(4) 0.0502(18) Uani 1 1 d D U . . .
C20 C 0.6074(5) 0.33057(16) 0.6618(4) 0.0518(18) Uani 1 1 d D U . . .
C21 C 0.6118(6) 0.36031(16) 0.6597(4) 0.056(2) Uani 1 1 d D U . . .
H21 H 0.5555 0.3709 0.6465 0.067 Uiso 1 1 calc R U . . .
C22 C 0.6960(5) 0.37477(15) 0.6763(4) 0.0507(18) Uani 1 1 d D U . . .
C23 C 0.7779(6) 0.35914(16) 0.6922(4) 0.055(2) Uani 1 1 d D U . . .
H23 H 0.8359 0.3689 0.7025 0.066 Uiso 1 1 calc R U . . .
C24 C 0.7771(5) 0.32930(16) 0.6935(4) 0.0532(19) Uani 1 1 d D U . . .
C25 C 0.5203(6) 0.28672(17) 0.6532(5) 0.067(2) Uani 1 1 d D U . . .
H25 H 0.4624 0.2772 0.6477 0.080 Uiso 1 1 calc R U . . .
C26 C 0.5213(6) 0.31553(17) 0.6500(5) 0.064(2) Uani 1 1 d D U . . .
H26 H 0.4642 0.3257 0.6398 0.076 Uiso 1 1 calc R U . . .
C27 C 0.8597(6) 0.28470(17) 0.7072(5) 0.069(2) Uani 1 1 d D U . . .
H27 H 0.9166 0.2744 0.7169 0.082 Uiso 1 1 calc R U . . .
C28 C 0.8624(6) 0.31299(17) 0.7093(4) 0.062(2) Uani 1 1 d D U . . .
H28 H 0.9207 0.3225 0.7212 0.074 Uiso 1 1 calc R U . . .
C29 C 0.7002(5) 0.40656(16) 0.6766(4) 0.0536(19) Uani 1 1 d D U . . .
C30 C 0.7706(5) 0.41962(15) 0.7243(4) 0.0501(19) Uani 1 1 d D U . . .
H30 H 0.8122 0.4085 0.7577 0.060 Uiso 1 1 calc R U . . .
C31 C 0.7811(5) 0.44888(16) 0.7236(4) 0.0531(19) Uani 1 1 d D U . . .
C32 C 0.7197(5) 0.46540(17) 0.6776(4) 0.057(2) Uani 1 1 d D U . . .
H32 H 0.7273 0.4854 0.6772 0.069 Uiso 1 1 calc R U . . .
C33 C 0.6463(6) 0.45232(17) 0.6317(5) 0.061(2) Uani 1 1 d D U . . .
H33 H 0.6025 0.4637 0.6005 0.074 Uiso 1 1 calc R U . . .
C34 C 0.6357(6) 0.42346(16) 0.6302(4) 0.057(2) Uani 1 1 d D U . . .
H34 H 0.5852 0.4149 0.5981 0.069 Uiso 1 1 calc R U . . .
C35 C 0.8745(6) 0.45616(16) 0.8341(4) 0.0541(19) Uani 1 1 d D U . . .
H35 H 0.8303 0.4455 0.8507 0.065 Uiso 1 1 calc R U . . .
C36 C 0.9582(6) 0.46610(17) 0.8808(4) 0.059(2) Uani 1 1 d D U . . .
C37 C 0.9796(7) 0.4594(2) 0.9484(4) 0.073(2) Uani 1 1 d D U . . .
H37 H 0.9386 0.4480 0.9666 0.088 Uiso 1 1 calc R U . . .
C38 C 1.0621(7) 0.4694(2) 0.9904(5) 0.087(3) Uani 1 1 d D U . . .
H38 H 1.0786 0.4650 1.0376 0.104 Uiso 1 1 calc R U . . .
C39 C 1.1196(7) 0.4858(2) 0.9625(5) 0.083(3) Uani 1 1 d D U . . .
H39 H 1.1766 0.4930 0.9899 0.100 Uiso 1 1 calc R U . . .
C40 C 1.0926(6) 0.49164(19) 0.8936(4) 0.065(2) Uani 1 1 d D U . . .
H40 H 1.1323 0.5031 0.8743 0.078 Uiso 1 1 calc R U . . .
N5 N 0.4469(5) 0.12155(14) 0.3489(4) 0.0667(19) Uani 1 1 d D U . . .
N6 N 0.4367(5) 0.17110(14) 0.4151(4) 0.0650(18) Uani 1 1 d D U . . .
N7 N 0.9182(4) 0.48336(13) 0.6307(3) 0.0489(15) Uani 1 1 d D U . . .
N8 N 0.9109(5) 0.52371(13) 0.7245(3) 0.0530(16) Uani 1 1 d D U . . .
C41 C 0.4537(7) 0.0977(2) 0.3159(5) 0.077(3) Uani 1 1 d D U . . .
H41 H 0.4737 0.0809 0.3414 0.092 Uiso 1 1 calc R U . . .
C42 C 0.4326(7) 0.0963(2) 0.2450(5) 0.078(3) Uani 1 1 d D U . . .
H42 H 0.4421 0.0793 0.2225 0.094 Uiso 1 1 calc R U . . .
C43 C 0.3974(8) 0.1203(2) 0.2082(5) 0.090(3) Uani 1 1 d D U . . .
H43 H 0.3781 0.1197 0.1599 0.108 Uiso 1 1 calc R U . . .
C44 C 0.3906(7) 0.1449(2) 0.2420(5) 0.082(3) Uani 1 1 d D U . . .
H44 H 0.3686 0.1617 0.2173 0.098 Uiso 1 1 calc R U . . .
C45 C 0.4162(7) 0.14513(19) 0.3126(4) 0.069(2) Uani 1 1 d D U . . .
C46 C 0.4099(7) 0.17079(19) 0.3518(5) 0.072(2) Uani 1 1 d D U . . .
H46 H 0.3849 0.1876 0.3284 0.086 Uiso 1 1 calc R U . . .
C47 C 0.4251(6) 0.19721(16) 0.4491(4) 0.061(2) Uani 1 1 d D U . . .
C48 C 0.4857(6) 0.21997(16) 0.4501(4) 0.058(2) Uani 1 1 d D U . . .
H48 H 0.5378 0.2181 0.4310 0.069 Uiso 1 1 calc R U . . .
C49 C 0.4688(6) 0.24549(16) 0.4797(5) 0.063(2) Uani 1 1 d D U . . .
C50 C 0.3920(6) 0.24790(19) 0.5077(5) 0.073(2) Uani 1 1 d D U . . .
H50 H 0.3793 0.2656 0.5263 0.088 Uiso 1 1 calc R U . . .
C51 C 0.3339(7) 0.2247(2) 0.5087(6) 0.087(3) Uani 1 1 d D U . . .
H51 H 0.2830 0.2263 0.5292 0.104 Uiso 1 1 calc R U . . .
C52 C 0.3510(7) 0.19949(19) 0.4797(5) 0.077(3) Uani 1 1 d D U . . .
H52 H 0.3121 0.1835 0.4806 0.092 Uiso 1 1 calc R U . . .
C53 C 0.5313(6) 0.27058(16) 0.4824(4) 0.058(2) Uani 1 1 d D U . . .
C54 C 0.6275(5) 0.26698(16) 0.5006(4) 0.0520(19) Uani 1 1 d D U . . .
H54 H 0.6522 0.2483 0.5080 0.062 Uiso 1 1 calc R U . . .
C55 C 0.6885(5) 0.28982(15) 0.5084(4) 0.0481(18) Uani 1 1 d D U . . .
C56 C 0.6507(5) 0.31827(14) 0.4957(4) 0.0457(17) Uani 1 1 d D U . . .
C57 C 0.5537(5) 0.32172(15) 0.4758(4) 0.0530(19) Uani 1 1 d D U . . .
C58 C 0.4951(6) 0.29789(16) 0.4695(5) 0.064(2) Uani 1 1 d D U . . .
H58 H 0.4295 0.3005 0.4562 0.077 Uiso 1 1 calc R U . . .
C59 C 0.7119(5) 0.34151(14) 0.5049(4) 0.0436(16) Uani 1 1 d D U . . .
C60 C 0.8093(5) 0.33760(15) 0.5261(4) 0.0469(17) Uani 1 1 d D U . . .
C61 C 0.8673(6) 0.36169(15) 0.5358(4) 0.0513(19) Uani 1 1 d D U . . .
H61 H 0.9329 0.3592 0.5484 0.062 Uiso 1 1 calc R U . . .
C62 C 0.8313(5) 0.38908(15) 0.5274(4) 0.0472(17) Uani 1 1 d D U . . .
C63 C 0.7357(5) 0.39253(16) 0.5065(4) 0.0501(19) Uani 1 1 d D U . . .
H63 H 0.7106 0.4112 0.4998 0.060 Uiso 1 1 calc R U . . .
C64 C 0.6757(5) 0.36946(15) 0.4949(4) 0.0470(17) Uani 1 1 d D U . . .
C65 C 0.7875(5) 0.28714(16) 0.5291(4) 0.054(2) Uani 1 1 d D U . . .
H65 H 0.8133 0.2686 0.5375 0.065 Uiso 1 1 calc R U . . .
C66 C 0.8462(6) 0.30927(16) 0.5373(4) 0.054(2) Uani 1 1 d D U . . .
H66 H 0.9117 0.3063 0.5504 0.065 Uiso 1 1 calc R U . . .
C67 C 0.5189(6) 0.35026(16) 0.4650(5) 0.062(2) Uani 1 1 d D U . . .
H67 H 0.4535 0.3533 0.4517 0.074 Uiso 1 1 calc R U . . .
C68 C 0.5765(5) 0.37272(16) 0.4731(4) 0.054(2) Uani 1 1 d D U . . .
H68 H 0.5509 0.3913 0.4643 0.065 Uiso 1 1 calc R U . . .
C69 C 0.8954(5) 0.41430(15) 0.5406(4) 0.0486(18) Uani 1 1 d D U . . .
C70 C 0.8745(5) 0.43753(16) 0.5764(4) 0.0508(19) Uani 1 1 d D U . . .
H70 H 0.8210 0.4372 0.5942 0.061 Uiso 1 1 calc R U . . .
C71 C 0.9323(5) 0.46115(16) 0.5858(4) 0.0499(18) Uani 1 1 d D U . . .
C72 C 1.0089(6) 0.46190(18) 0.5597(4) 0.058(2) Uani 1 1 d D U . . .
H72 H 1.0466 0.4785 0.5650 0.070 Uiso 1 1 calc R U . . .
C73 C 1.0319(6) 0.43864(17) 0.5255(4) 0.063(2) Uani 1 1 d D U . . .
H73 H 1.0861 0.4390 0.5085 0.075 Uiso 1 1 calc R U . . .
C74 C 0.9757(5) 0.41505(17) 0.5165(4) 0.058(2) Uani 1 1 d D U . . .
H74 H 0.9918 0.3990 0.4935 0.070 Uiso 1 1 calc R U . . .
C75 C 0.8972(6) 0.50867(16) 0.6108(4) 0.055(2) Uani 1 1 d D U . . .
H75 H 0.8867 0.5130 0.5637 0.066 Uiso 1 1 calc R U . . .
C76 C 0.8888(6) 0.53087(16) 0.6577(4) 0.056(2) Uani 1 1 d D U . . .
C77 C 0.8665(8) 0.55823(19) 0.6374(5) 0.087(3) Uani 1 1 d D U . . .
H77 H 0.8549 0.5633 0.5906 0.104 Uiso 1 1 calc R U . . .
C78 C 0.8612(8) 0.5785(2) 0.6861(5) 0.090(3) Uani 1 1 d D U . . .
H78 H 0.8464 0.5977 0.6729 0.108 Uiso 1 1 calc R U . . .
C79 C 0.8771(7) 0.57081(19) 0.7526(5) 0.082(3) Uani 1 1 d D U . . .
H79 H 0.8701 0.5841 0.7864 0.099 Uiso 1 1 calc R U . . .
C80 C 0.9038(6) 0.54293(17) 0.7699(4) 0.062(2) Uani 1 1 d D U . . .
H80 H 0.9175 0.5376 0.8165 0.074 Uiso 1 1 calc R U . . .
N11 N 0.8960(4) 0.50087(13) 0.2754(3) 0.0487(15) Uani 1 1 d D U . . .
N12 N 0.9498(4) 0.55510(13) 0.2621(3) 0.0529(16) Uani 1 1 d D U . . .
N13 N 0.7381(5) 0.24197(13) 0.3714(3) 0.0549(16) Uani 1 1 d . U . . .
N14 N 0.8220(5) 0.38715(13) 0.3314(3) 0.0521(15) Uani 1 1 d . U . . .
N9 N 0.5557(5) 0.08738(13) 0.4837(3) 0.0629(18) Uani 1 1 d D U . . .
N10 N 0.6340(5) 0.13515(14) 0.4502(3) 0.0589(18) Uani 1 1 d D U . . .
C81 C 0.5179(7) 0.06408(17) 0.5010(4) 0.070(2) Uani 1 1 d D U . . .
H81 H 0.4527 0.0637 0.4969 0.084 Uiso 1 1 calc R U . . .
C82 C 0.5704(7) 0.04018(18) 0.5249(5) 0.078(3) Uani 1 1 d D U . . .
H82 H 0.5409 0.0236 0.5363 0.093 Uiso 1 1 calc R U . . .
C83 C 0.6628(8) 0.0403(2) 0.5320(6) 0.089(3) Uani 1 1 d D U . . .
H83 H 0.6992 0.0240 0.5488 0.106 Uiso 1 1 calc R U . . .
C84 C 0.7046(8) 0.06464(19) 0.5146(5) 0.086(3) Uani 1 1 d D U . . .
H84 H 0.7700 0.0653 0.5193 0.103 Uiso 1 1 calc R U . . .
C85 C 0.6496(7) 0.08766(17) 0.4903(4) 0.066(2) Uani 1 1 d D U . . .
C86 C 0.6872(7) 0.11366(17) 0.4693(5) 0.071(2) Uani 1 1 d D U . . .
H86 H 0.7514 0.1147 0.4698 0.085 Uiso 1 1 calc R U . . .
C87 C 0.6710(6) 0.16098(17) 0.4299(4) 0.056(2) Uani 1 1 d . U . . .
C88 C 0.7226(6) 0.17923(16) 0.4783(4) 0.060(2) Uani 1 1 d . U . . .
H88 H 0.7408 0.1738 0.5249 0.071 Uiso 1 1 calc R U . . .
C89 C 0.7475(6) 0.20540(16) 0.4581(4) 0.056(2) Uani 1 1 d . U . . .
H89 H 0.7835 0.2180 0.4909 0.067 Uiso 1 1 calc R U . . .
C90 C 0.7203(6) 0.21347(16) 0.3903(4) 0.0552(19) Uani 1 1 d . U . . .
C91 C 0.6699(6) 0.19483(18) 0.3419(4) 0.063(2) Uani 1 1 d . U . . .
H91 H 0.6519 0.2002 0.2953 0.075 Uiso 1 1 calc R U . . .
C92 C 0.6459(7) 0.16815(18) 0.3619(4) 0.064(2) Uani 1 1 d . U . . .
H92 H 0.6127 0.1551 0.3290 0.077 Uiso 1 1 calc R U . . .
C93 C 0.6790(6) 0.29025(16) 0.3382(4) 0.0496(18) Uani 1 1 d . U . . .
C94 C 0.6058(6) 0.30860(17) 0.3179(4) 0.058(2) Uani 1 1 d . U . . .
H94 H 0.5437 0.3017 0.3073 0.070 Uiso 1 1 calc R U . . .
C95 C 0.6231(6) 0.33785(17) 0.3129(4) 0.058(2) Uani 1 1 d . U . . .
H95 H 0.5723 0.3506 0.2989 0.069 Uiso 1 1 calc R U . . .
C96 C 0.7111(6) 0.34790(16) 0.3277(4) 0.0480(17) Uani 1 1 d . U . . .
C97 C 0.7881(6) 0.32928(16) 0.3471(4) 0.0451(17) Uani 1 1 d . U . . .
C98 C 0.7718(6) 0.29984(16) 0.3528(4) 0.0501(18) Uani 1 1 d . U . . .
C99 C 0.8492(6) 0.28111(16) 0.3721(4) 0.0526(19) Uani 1 1 d . U . . .
C100 C 0.9366(6) 0.29122(18) 0.3846(5) 0.063(2) Uani 1 1 d . U . . .
H100 H 0.9876 0.2785 0.3975 0.076 Uiso 1 1 calc R U . . .
C101 C 0.9537(6) 0.32052(18) 0.3789(5) 0.065(2) Uani 1 1 d . U . . .
H101 H 1.0158 0.3274 0.3880 0.078 Uiso 1 1 calc R U . . .
C102 C 0.8803(6) 0.33886(16) 0.3602(4) 0.0491(18) Uani 1 1 d . U . . .
C103 C 0.6594(7) 0.25926(17) 0.3464(4) 0.0523(18) Uani 1 1 d . U . . .
C104 C 0.8303(7) 0.25054(19) 0.3810(5) 0.063(2) Uani 1 1 d . U . . .
C105 C 0.7290(6) 0.37875(17) 0.3206(4) 0.0525(19) Uani 1 1 d . U . . .
C106 C 0.9002(6) 0.36982(17) 0.3521(4) 0.0519(19) Uani 1 1 d . U . . .
C107 C 0.8385(6) 0.41679(16) 0.3172(4) 0.0509(19) Uani 1 1 d . U . . .
C108 C 0.8298(5) 0.43774(16) 0.3626(4) 0.0505(19) Uani 1 1 d . U . . .
H108 H 0.8118 0.4331 0.4031 0.061 Uiso 1 1 calc R U . . .
C109 C 0.8475(5) 0.46566(16) 0.3487(4) 0.0484(19) Uani 1 1 d . U . . .
H109 H 0.8420 0.4802 0.3799 0.058 Uiso 1 1 calc R U . . .
C110 C 0.8729(5) 0.47236(16) 0.2900(4) 0.0453(17) Uani 1 1 d . U . . .
C111 C 0.8809(6) 0.45154(17) 0.2442(4) 0.054(2) Uani 1 1 d . U . . .
H111 H 0.8982 0.4562 0.2034 0.065 Uiso 1 1 calc R U . . .
C112 C 0.8634(6) 0.42357(17) 0.2589(4) 0.058(2) Uani 1 1 d . U . . .
H112 H 0.8688 0.4089 0.2278 0.070 Uiso 1 1 calc R U . . .
C113 C 0.8422(6) 0.52111(16) 0.2853(4) 0.0519(19) Uani 1 1 d D U . . .
H113 H 0.7860 0.5167 0.2978 0.062 Uiso 1 1 calc R U . . .
C114 C 0.8673(5) 0.55087(15) 0.2772(4) 0.0514(19) Uani 1 1 d D U . . .
C115 C 0.8091(7) 0.57271(18) 0.2834(5) 0.078(3) Uani 1 1 d D U . . .
H115 H 0.7510 0.5690 0.2935 0.094 Uiso 1 1 calc R U . . .
C116 C 0.8365(7) 0.6005(2) 0.2746(6) 0.092(3) Uani 1 1 d D U . . .
H116 H 0.7977 0.6162 0.2789 0.111 Uiso 1 1 calc R U . . .
C117 C 0.9186(7) 0.60464(19) 0.2600(6) 0.079(3) Uani 1 1 d D U . . .
H117 H 0.9387 0.6234 0.2538 0.095 Uiso 1 1 calc R U . . .
C118 C 0.9744(6) 0.58183(17) 0.2540(5) 0.069(2) Uani 1 1 d D U . . .
H118 H 1.0326 0.5853 0.2438 0.083 Uiso 1 1 calc R U . . .
O10 O 0.8939(5) 0.23351(13) 0.3981(4) 0.0828(19) Uani 1 1 d . U . . .
O12 O 0.5811(4) 0.24989(12) 0.3329(3) 0.0658(16) Uani 1 1 d . U . . .
O13 O 0.9778(4) 0.37921(12) 0.3628(3) 0.0699(17) Uani 1 1 d . U . . .
O14 O 0.6664(4) 0.39602(12) 0.3060(3) 0.0727(17) Uani 1 1 d . U . . .
N1S N 0.5001(9) 0.4193(3) 0.1574(6) 0.132(4) Uani 1 1 d . U . . .
C1S C 0.5546(9) 0.4353(3) 0.1867(6) 0.096(3) Uani 1 1 d . U . . .
C2S C 0.6144(9) 0.4555(3) 0.2236(7) 0.122(4) Uani 1 1 d . U . . .
H2S1 H 0.6746 0.4545 0.2118 0.182 Uiso 1 1 calc R U . . .
H2S2 H 0.6234 0.4519 0.2724 0.182 Uiso 1 1 calc R U . . .
H2S3 H 0.5875 0.4745 0.2125 0.182 Uiso 1 1 calc R U . . .
N2S N 0.9381(10) 0.1150(3) 0.3571(6) 0.138(4) Uani 1 1 d . U . . .
C3S C 0.9352(8) 0.1358(3) 0.3810(6) 0.095(3) Uani 1 1 d . U . . .
C4S C 0.9358(14) 0.1614(3) 0.4171(10) 0.184(8) Uani 1 1 d . U . . .
H4S1 H 0.9144 0.1578 0.4583 0.276 Uiso 1 1 calc R U . . .
H4S2 H 0.8942 0.1751 0.3882 0.276 Uiso 1 1 calc R U . . .
H4S3 H 0.9992 0.1691 0.4298 0.276 Uiso 1 1 calc R U . . .
N3S N 0.6547(11) 0.0621(4) 0.3434(8) 0.173(6) Uani 1 1 d . U . . .
C5S C 0.6077(13) 0.0423(5) 0.3123(11) 0.159(6) Uani 1 1 d . U . . .
C6S C 0.5555(15) 0.0224(5) 0.2735(12) 0.210(9) Uani 1 1 d . U . . .
H6S1 H 0.5053 0.0165 0.2943 0.315 Uiso 1 1 calc R U . . .
H6S2 H 0.5944 0.0059 0.2699 0.315 Uiso 1 1 calc R U . . .
H6S3 H 0.5285 0.0301 0.2279 0.315 Uiso 1 1 calc R U . . .
B1 B -0.0462(8) 0.0915(3) 0.5836(5) 0.106(3) Uani 1 1 d D U . . .
F1 F -0.0640(5) 0.06261(15) 0.5915(3) 0.124(2) Uani 1 1 d D U . . .
F2 F -0.0680(13) 0.1058(2) 0.6354(7) 0.126(4) Uani 0.72(2) 1 d D U P A 1
F3 F 0.0486(7) 0.0906(4) 0.5913(6) 0.128(4) Uani 0.72(2) 1 d D U P A 1
F4 F -0.0919(14) 0.1007(5) 0.5213(5) 0.123(4) Uani 0.72(2) 1 d D U P A 1
F2' F -0.122(2) 0.1029(7) 0.603(2) 0.125(5) Uani 0.28(2) 1 d D U P A 2
F3' F 0.0348(19) 0.1065(8) 0.6078(17) 0.132(6) Uani 0.28(2) 1 d D U P A 2
F4' F -0.073(4) 0.0963(14) 0.5144(10) 0.117(6) Uani 0.28(2) 1 d D U P A 2
B2 B 0.6608(8) 0.5280(2) 0.1206(6) 0.096(3) Uani 1 1 d D U . . .
F5 F 0.7145(4) 0.50665(12) 0.1553(3) 0.0993(18) Uani 1 1 d D U . . .
F6 F 0.5682(6) 0.5198(2) 0.1161(5) 0.117(3) Uani 0.767(10) 1 d D U P B 1
F7 F 0.6729(8) 0.5289(4) 0.0559(4) 0.108(3) Uani 0.767(10) 1 d D U P B 1
F8 F 0.6736(9) 0.55302(19) 0.1517(6) 0.145(4) Uani 0.767(10) 1 d D U P B 1
F6' F 0.639(3) 0.5258(14) 0.0505(9) 0.112(5) Uani 0.233(10) 1 d D U P B 2
F7' F 0.7349(17) 0.5463(6) 0.1215(17) 0.117(5) Uani 0.233(10) 1 d D U P B 2
F8' F 0.595(2) 0.5399(8) 0.1464(18) 0.128(6) Uani 0.233(10) 1 d D U P B 2
S1 S 0.7013(5) 0.53342(17) 0.4334(4) 0.0903(17) Uani 0.510(4) 1 d D U P C 1
S2 S 0.6573(5) 0.58351(18) 0.4820(3) 0.1011(18) Uani 0.510(4) 1 d D U P C 1
N200 N 0.7182(12) 0.5573(4) 0.4897(9) 0.100(2) Uani 0.510(4) 1 d D U P C 1
O1 O 0.7846(11) 0.5191(6) 0.4434(13) 0.086(4) Uani 0.510(4) 1 d D U P C 1
O2 O 0.6529(11) 0.5419(4) 0.3637(8) 0.107(4) Uani 0.510(4) 1 d D U P C 1
O3 O 0.5845(12) 0.5896(4) 0.4266(9) 0.108(4) Uani 0.510(4) 1 d D U P C 1
O4 O 0.6386(13) 0.5908(5) 0.5544(9) 0.117(4) Uani 0.510(4) 1 d D U P C 1
C1A C 0.6300(15) 0.5073(5) 0.4574(12) 0.112(3) Uani 0.510(4) 1 d D U P C 1
C2A C 0.7477(14) 0.6117(5) 0.4756(12) 0.113(3) Uani 0.510(4) 1 d D U P C 1
F1A F 0.6189(12) 0.4861(5) 0.4126(10) 0.136(4) Uani 0.510(4) 1 d D U P C 1
F2A F 0.5491(10) 0.5159(4) 0.4543(8) 0.141(3) Uani 0.510(4) 1 d D U P C 1
F3A F 0.6652(11) 0.4976(4) 0.5195(8) 0.137(4) Uani 0.510(4) 1 d D U P C 1
F4A F 0.8245(9) 0.6119(3) 0.5276(7) 0.132(4) Uani 0.510(4) 1 d D U P C 1
F5A F 0.7130(10) 0.6382(3) 0.4673(8) 0.140(4) Uani 0.510(4) 1 d D U P C 1
F6A F 0.7786(9) 0.6063(3) 0.4199(7) 0.127(4) Uani 0.510(4) 1 d D U P C 1
S1' S 0.6633(5) 0.52110(19) 0.4052(4) 0.0952(18) Uani 0.490(4) 1 d D U P C 2
S2' S 0.6138(4) 0.55354(16) 0.5112(3) 0.1104(17) Uani 0.490(4) 1 d D U P C 2
N202 N 0.6066(12) 0.5456(4) 0.4302(8) 0.101(2) Uani 0.490(4) 1 d D U P C 2
O1' O 0.6506(11) 0.5220(4) 0.3336(8) 0.102(4) Uani 0.490(4) 1 d D U P C 2
O2' O 0.7584(13) 0.5198(6) 0.4463(14) 0.088(4) Uani 0.490(4) 1 d D U P C 2
O3' O 0.6764(9) 0.5378(3) 0.5620(7) 0.095(4) Uani 0.490(4) 1 d D U P C 2
O4' O 0.5268(8) 0.5578(3) 0.5257(6) 0.084(3) Uani 0.490(4) 1 d D U P C 2
C1A' C 0.595(2) 0.4899(6) 0.4208(16) 0.117(3) Uani 0.490(4) 1 d D U P C 2
C2A' C 0.667(2) 0.5900(6) 0.5021(16) 0.107(3) Uani 0.490(4) 1 d D U P C 2
F1A' F 0.5194(10) 0.4878(3) 0.3855(8) 0.126(4) Uani 0.490(4) 1 d D U P C 2
F2A' F 0.6519(11) 0.4673(4) 0.4050(9) 0.133(4) Uani 0.490(4) 1 d D U P C 2
F3A' F 0.6106(12) 0.4859(4) 0.4842(9) 0.134(4) Uani 0.490(4) 1 d D U P C 2
F4A' F 0.6015(11) 0.6028(4) 0.4569(8) 0.115(4) Uani 0.490(4) 1 d D U P C 2
F5A' F 0.7438(9) 0.5831(4) 0.4837(7) 0.118(3) Uani 0.490(4) 1 d D U P C 2
F6A' F 0.6852(11) 0.5996(4) 0.5644(8) 0.117(4) Uani 0.490(4) 1 d D U P C 2
S3 S 0.2207(9) 0.2884(3) 0.6387(8) 0.119(3) Uiso 0.35 1 d D U P D 1
S4 S 0.1267(11) 0.2373(4) 0.6332(8) 0.177(4) Uiso 0.35 1 d D U P D 1
O5 O 0.2485(17) 0.2875(5) 0.7214(11) 0.115(6) Uiso 0.35 1 d D U P D 1
O6 O 0.2898(17) 0.3000(6) 0.6081(13) 0.132(7) Uiso 0.35 1 d D U P D 1
O7 O 0.076(2) 0.2415(7) 0.6811(16) 0.169(8) Uiso 0.35 1 d D U P D 1
O8 O 0.178(2) 0.2087(6) 0.6371(18) 0.176(10) Uiso 0.35 1 d D U P D 1
C3A C 0.129(2) 0.3165(7) 0.6216(19) 0.130(5) Uiso 0.35 1 d D U P D 1
C4A C 0.034(2) 0.2319(9) 0.5580(18) 0.172(6) Uiso 0.35 1 d D U P D 1
N201 N 0.181(2) 0.2616(6) 0.6056(16) 0.139(5) Uiso 0.35 1 d D U P D 1
F1B F 0.0704(15) 0.3085(5) 0.6564(11) 0.126(6) Uiso 0.35 1 d D U P D 1
F2B F 0.0995(15) 0.3190(5) 0.5555(11) 0.131(6) Uiso 0.35 1 d D U P D 1
F3B F 0.1723(17) 0.3401(5) 0.6462(12) 0.147(6) Uiso 0.35 1 d D U P D 1
F4B F 0.075(2) 0.2235(6) 0.5082(15) 0.179(9) Uiso 0.35 1 d D U P D 1
F5B F -0.010(2) 0.2552(6) 0.5425(15) 0.179(8) Uiso 0.35 1 d D U P D 1
F6B F -0.021(2) 0.2128(7) 0.5691(18) 0.187(8) Uiso 0.35 1 d D U P D 1
S3' S 0.1590(11) 0.3185(3) 0.7270(8) 0.120(4) Uiso 0.25 1 d D U P E 2
S4' S 0.1911(12) 0.3003(4) 0.5983(9) 0.125(4) Uiso 0.25 1 d D U P E 2
O5' O 0.060(2) 0.3274(7) 0.6994(19) 0.120(8) Uiso 0.25 1 d D U P E 2
O6' O 0.211(2) 0.3363(6) 0.7789(15) 0.110(8) Uiso 0.25 1 d D U P E 2
O7' O 0.199(3) 0.3303(7) 0.576(2) 0.159(9) Uiso 0.25 1 d D U P E 2
O8' O 0.099(2) 0.2892(8) 0.5581(17) 0.132(8) Uiso 0.25 1 d D U P E 2
N301 N 0.151(3) 0.2936(8) 0.6691(16) 0.129(4) Uiso 0.25 1 d D U P E 2
C3A' C 0.153(3) 0.2936(8) 0.7956(19) 0.138(6) Uiso 0.25 1 d D U P E 2
C4A' C 0.270(3) 0.2758(10) 0.591(3) 0.132(6) Uiso 0.25 1 d D U P E 2
F1B' F 0.142(2) 0.3160(7) 0.8381(14) 0.116(7) Uiso 0.25 1 d D U P E 2
F2B' F 0.097(3) 0.2777(9) 0.819(2) 0.164(10) Uiso 0.25 1 d D U P E 2
F3B' F 0.231(2) 0.2784(6) 0.8125(15) 0.134(8) Uiso 0.25 1 d D U P E 2
F4B' F 0.255(3) 0.2569(8) 0.637(2) 0.168(9) Uiso 0.25 1 d D U P E 2
S5 S 0.008(3) 0.2285(8) 0.611(2) 0.178(6) Uiso 0.12 1 d D U P F 3
S6 S 0.099(2) 0.2715(7) 0.7034(18) 0.143(6) Uiso 0.12 1 d D U P F 3
O9A O -0.064(5) 0.2423(17) 0.566(4) 0.180(11) Uiso 0.12 1 d D U P F 3
O10A O 0.009(6) 0.2192(16) 0.682(3) 0.161(14) Uiso 0.12 1 d D U P F 3
O11A O 0.123(5) 0.2625(15) 0.767(3) 0.154(10) Uiso 0.12 1 d D U P F 3
O12A O 0.004(3) 0.2857(15) 0.687(4) 0.166(14) Uiso 0.12 1 d D U P F 3
N102 N 0.083(5) 0.2546(13) 0.631(3) 0.164(6) Uiso 0.12 1 d D U P F 3
C5A C 0.024(4) 0.1925(10) 0.583(3) 0.173(8) Uiso 0.12 1 d D U P F 3
C6A C 0.144(4) 0.3086(10) 0.709(3) 0.130(5) Uiso 0.12 1 d D U P F 3
F1C F -0.026(6) 0.1917(17) 0.519(3) 0.210(15) Uiso 0.12 1 d D U P F 3
F2C F -0.023(4) 0.1730(12) 0.609(3) 0.126(15) Uiso 0.12 1 d D U P F 3
F3C F 0.114(4) 0.1861(16) 0.590(4) 0.175(14) Uiso 0.12 1 d D U P F 3
F4C F 0.226(3) 0.3108(12) 0.693(3) 0.117(7) Uiso 0.12 1 d D U P F 3
F5C F 0.082(4) 0.3247(13) 0.664(3) 0.123(8) Uiso 0.12 1 d D U P F 3
F6C F 0.159(4) 0.3141(11) 0.776(2) 0.110(8) Uiso 0.12 1 d D U P F 3
F100 F 0.100(3) 0.2945(10) 0.830(2) 0.163(12) Uiso 0.28 1 d . U P G 4
F102 F 0.163(3) 0.3436(10) 0.548(2) 0.197(15) Uiso 0.28 1 d . U P H 5
F101 F 0.155(3) 0.3126(10) 0.633(2) 0.174(12) Uiso 0.28 1 d . U P I 5
F103 F 0.086(3) 0.2093(10) 0.568(2) 0.202(12) Uiso 0.28 1 d . U P J 5
F105 F 0.1764(17) 0.3347(6) 0.8338(13) 0.110(7) Uiso 0.28 1 d . U P K 5
F107 F 0.216(3) 0.2812(8) 0.666(2) 0.141(12) Uiso 0.28 1 d . U P I 5
F106 F 0.124(3) 0.2818(11) 0.872(3) 0.211(15) Uiso 0.28 1 d . U P L 5
F109 F -0.046(3) 0.2000(9) 0.603(2) 0.171(11) Uiso 0.28 1 d . U P M 5
N4S N 1.2288(13) 0.4910(4) 1.1318(9) 0.091(5) Uiso 0.5 1 d . U P . .
C7S C 1.2687(18) 0.4754(6) 1.1254(13) 0.102(7) Uiso 0.5 1 d . U P . .
C8S C 1.276(2) 0.4462(7) 1.0986(18) 0.164(12) Uiso 0.5 1 d . U P . .
H8S1 H 1.2728 0.4322 1.1337 0.246 Uiso 0.5 1 calc R U P . .
H8S2 H 1.3361 0.4442 1.0865 0.246 Uiso 0.5 1 calc R U P . .
H8S3 H 1.2253 0.4430 1.0581 0.246 Uiso 0.5 1 calc R U P . .

loop_
_atom_site_aniso_label
_atom_site_aniso_U_11
_atom_site_aniso_U_22
_atom_site_aniso_U_33
_atom_site_aniso_U_23
_atom_site_aniso_U_13
_atom_site_aniso_U_12
Zn1 0.0872(9) 0.0326(7) 0.0580(8) 0.0016(5) 0.0104(6) -0.0066(6)
Zn2 0.0653(8) 0.0353(6) 0.0573(7) 0.0019(5) 0.0209(6) -0.0040(5)
N1 0.101(5) 0.046(4) 0.073(4) 0.003(3) 0.024(4) -0.014(4)
N2 0.101(4) 0.038(4) 0.060(4) 0.006(3) 0.017(3) -0.003(3)
N3 0.062(4) 0.034(4) 0.063(3) -0.002(3) 0.026(3) -0.001(3)
N4 0.066(4) 0.039(4) 0.065(4) 0.002(3) 0.022(3) -0.009(3)
C1 0.097(6) 0.072(7) 0.100(6) -0.004(5) 0.021(5) -0.020(5)
C2 0.103(6) 0.123(10) 0.132(8) -0.006(7) 0.034(6) -0.030(6)
C3 0.120(7) 0.182(13) 0.146(9) -0.021(8) 0.059(6) -0.044(8)
C4 0.120(6) 0.161(12) 0.119(8) -0.020(7) 0.056(6) -0.029(7)
C5 0.108(5) 0.076(7) 0.084(5) -0.001(5) 0.033(4) -0.013(5)
C6 0.109(5) 0.052(6) 0.073(6) 0.003(4) 0.026(4) -0.008(4)
C7 0.104(5) 0.042(4) 0.050(5) -0.001(3) 0.021(4) -0.003(3)
C8 0.098(5) 0.041(4) 0.054(5) 0.000(3) 0.023(4) 0.003(3)
C9 0.097(5) 0.042(3) 0.051(5) -0.002(3) 0.025(4) -0.001(3)
C10 0.105(5) 0.050(4) 0.051(5) -0.002(4) 0.021(4) 0.005(4)
C11 0.112(6) 0.047(4) 0.043(5) 0.000(4) 0.012(4) 0.009(4)
C12 0.115(5) 0.042(4) 0.050(5) 0.000(4) 0.016(4) 0.006(4)
C13 0.086(5) 0.046(3) 0.049(5) -0.002(3) 0.016(4) 0.000(3)
C14 0.082(5) 0.045(4) 0.062(5) -0.007(4) 0.022(4) -0.004(3)
C15 0.073(4) 0.046(3) 0.051(5) -0.005(3) 0.018(4) -0.003(3)
C16 0.067(4) 0.042(3) 0.037(4) -0.006(3) 0.010(3) -0.001(3)
C17 0.072(4) 0.046(3) 0.054(5) -0.007(3) 0.007(4) 0.005(3)
C18 0.078(5) 0.046(4) 0.059(5) -0.007(4) 0.012(4) 0.006(3)
C19 0.062(3) 0.044(3) 0.044(4) -0.003(3) 0.012(3) 0.000(3)
C20 0.063(4) 0.045(3) 0.047(5) -0.008(3) 0.012(3) -0.002(3)
C21 0.059(4) 0.050(4) 0.059(5) -0.006(4) 0.017(4) 0.000(3)
C22 0.060(4) 0.043(3) 0.051(5) -0.003(3) 0.018(4) -0.001(3)
C23 0.059(4) 0.049(3) 0.057(5) -0.003(4) 0.013(4) -0.001(3)
C24 0.064(4) 0.045(3) 0.049(5) -0.006(3) 0.011(4) 0.001(3)
C25 0.069(4) 0.050(4) 0.086(6) -0.013(4) 0.028(4) -0.005(3)
C26 0.061(4) 0.052(4) 0.078(6) -0.013(4) 0.015(4) 0.000(3)
C27 0.067(4) 0.050(4) 0.081(6) -0.009(4) 0.004(4) 0.006(3)
C28 0.065(4) 0.050(4) 0.063(5) -0.010(4) 0.001(4) 0.000(3)
C29 0.052(4) 0.046(3) 0.067(5) -0.005(3) 0.023(3) -0.006(3)
C30 0.058(4) 0.038(3) 0.058(5) -0.001(3) 0.021(3) -0.002(3)
C31 0.054(4) 0.043(4) 0.068(4) -0.003(3) 0.025(3) -0.005(3)
C32 0.059(5) 0.038(4) 0.077(5) -0.002(3) 0.022(3) 0.000(3)
C33 0.059(5) 0.050(4) 0.076(5) -0.001(4) 0.019(4) 0.000(3)
C34 0.060(5) 0.047(4) 0.065(5) -0.008(3) 0.017(4) -0.001(3)
C35 0.066(4) 0.039(5) 0.065(4) -0.004(4) 0.028(3) -0.004(4)
C36 0.074(5) 0.041(5) 0.066(4) 0.003(3) 0.026(3) -0.012(4)
C37 0.091(6) 0.069(6) 0.064(4) 0.008(4) 0.027(4) -0.020(5)
C38 0.098(6) 0.092(7) 0.071(5) 0.013(5) 0.021(4) -0.028(5)
C39 0.090(6) 0.088(7) 0.069(5) 0.006(5) 0.015(4) -0.030(5)
C40 0.074(5) 0.059(5) 0.065(4) 0.004(4) 0.023(4) -0.020(4)
N5 0.080(5) 0.049(4) 0.069(4) -0.001(3) 0.017(4) -0.020(3)
N6 0.077(5) 0.043(4) 0.070(4) 0.004(3) 0.010(4) -0.012(3)
N7 0.047(4) 0.043(3) 0.057(4) 0.001(3) 0.013(3) -0.004(3)
N8 0.062(4) 0.041(4) 0.058(3) -0.003(3) 0.018(3) -0.001(3)
C41 0.095(7) 0.057(5) 0.074(5) -0.009(4) 0.015(5) -0.017(4)
C42 0.076(6) 0.084(6) 0.075(5) -0.016(4) 0.019(5) -0.024(5)
C43 0.095(7) 0.102(6) 0.075(5) -0.003(4) 0.025(5) -0.012(5)
C44 0.086(7) 0.091(6) 0.067(4) 0.005(4) 0.015(4) -0.007(5)
C45 0.081(6) 0.060(4) 0.066(4) 0.006(3) 0.017(4) -0.016(4)
C46 0.090(7) 0.051(4) 0.070(4) 0.010(4) 0.013(4) -0.014(4)
C47 0.063(5) 0.042(4) 0.071(5) 0.009(3) 0.006(4) -0.005(3)
C48 0.059(5) 0.040(4) 0.068(5) 0.004(3) 0.006(4) -0.002(3)
C49 0.058(4) 0.044(4) 0.081(6) 0.003(4) 0.007(4) -0.001(3)
C50 0.061(5) 0.054(5) 0.105(7) -0.007(4) 0.021(5) -0.006(4)
C51 0.074(6) 0.063(5) 0.129(8) -0.010(5) 0.036(5) -0.012(4)
C52 0.077(5) 0.050(4) 0.106(7) 0.003(4) 0.027(5) -0.014(4)
C53 0.064(4) 0.042(3) 0.066(5) -0.001(3) 0.012(4) -0.004(3)
C54 0.065(4) 0.038(4) 0.052(5) -0.010(3) 0.013(4) 0.000(3)
C55 0.060(3) 0.039(3) 0.046(4) -0.007(3) 0.012(3) 0.001(3)
C56 0.056(3) 0.038(3) 0.044(4) -0.006(3) 0.015(3) 0.001(2)
C57 0.058(4) 0.039(3) 0.060(5) -0.005(3) 0.012(4) 0.000(3)
C58 0.057(4) 0.045(3) 0.087(6) -0.003(4) 0.011(4) -0.002(3)
C59 0.054(3) 0.036(3) 0.041(4) -0.007(3) 0.015(3) 0.001(2)
C60 0.054(3) 0.039(3) 0.049(5) -0.009(3) 0.017(3) 0.000(3)
C61 0.053(4) 0.045(3) 0.057(5) -0.009(3) 0.017(4) 0.000(3)
C62 0.056(4) 0.042(3) 0.048(4) -0.004(3) 0.019(3) -0.003(3)
C63 0.057(3) 0.032(4) 0.062(5) -0.006(3) 0.018(3) 0.001(3)
C64 0.056(3) 0.039(3) 0.047(4) -0.008(3) 0.016(3) -0.001(3)
C65 0.062(4) 0.038(4) 0.060(5) -0.008(4) 0.010(4) 0.005(3)
C66 0.057(4) 0.044(4) 0.060(5) -0.009(4) 0.012(4) 0.004(3)
C67 0.062(4) 0.041(4) 0.080(6) -0.003(4) 0.014(4) 0.003(3)
C68 0.062(4) 0.033(4) 0.067(5) -0.003(4) 0.017(4) 0.005(3)
C69 0.051(4) 0.042(3) 0.052(5) 0.001(3) 0.012(3) -0.001(3)
C70 0.050(4) 0.047(4) 0.056(5) -0.002(3) 0.014(4) -0.003(3)
C71 0.055(4) 0.045(4) 0.051(4) 0.000(3) 0.015(3) -0.004(3)
C72 0.059(5) 0.054(4) 0.064(5) -0.012(4) 0.021(4) -0.013(4)
C73 0.066(5) 0.057(4) 0.071(6) -0.015(4) 0.029(4) -0.011(4)
C74 0.062(4) 0.051(4) 0.067(5) -0.014(4) 0.024(4) -0.008(3)
C75 0.063(5) 0.048(4) 0.052(4) 0.002(3) 0.011(4) 0.003(4)
C76 0.062(5) 0.047(4) 0.056(4) 0.001(3) 0.009(4) 0.010(4)
C77 0.127(8) 0.056(4) 0.070(5) 0.004(3) 0.012(5) 0.028(5)
C78 0.123(8) 0.058(5) 0.082(5) -0.002(4) 0.015(5) 0.030(5)
C79 0.113(8) 0.052(4) 0.082(5) -0.008(4) 0.023(5) 0.014(5)
C80 0.075(6) 0.049(4) 0.063(4) -0.008(3) 0.021(4) 0.002(4)
N11 0.057(4) 0.041(3) 0.047(4) 0.008(3) 0.011(3) -0.004(3)
N12 0.059(4) 0.035(3) 0.064(4) 0.009(3) 0.014(3) -0.001(3)
N13 0.075(3) 0.036(3) 0.056(4) 0.003(3) 0.018(3) -0.007(2)
N14 0.062(3) 0.036(3) 0.059(4) 0.003(3) 0.016(3) -0.006(2)
N9 0.097(4) 0.030(3) 0.058(4) 0.001(3) 0.013(4) -0.004(3)
N10 0.090(5) 0.039(3) 0.049(4) 0.002(3) 0.019(4) -0.006(3)
C81 0.100(5) 0.039(4) 0.062(6) 0.008(4) 0.003(4) -0.009(4)
C82 0.114(6) 0.037(4) 0.075(6) 0.011(4) 0.011(5) -0.004(4)
C83 0.114(6) 0.050(5) 0.097(7) 0.020(5) 0.017(6) 0.007(4)
C84 0.109(6) 0.051(4) 0.101(7) 0.026(5) 0.031(5) 0.015(4)
C85 0.098(5) 0.040(4) 0.060(5) 0.006(4) 0.016(4) 0.003(3)
C86 0.099(6) 0.043(4) 0.077(6) 0.010(4) 0.031(5) 0.004(4)
C87 0.082(5) 0.036(4) 0.054(4) 0.001(3) 0.021(4) -0.005(3)
C88 0.092(6) 0.033(4) 0.052(4) 0.003(3) 0.014(4) -0.002(4)
C89 0.089(6) 0.027(4) 0.054(4) -0.003(3) 0.020(4) -0.002(4)
C90 0.079(5) 0.036(3) 0.053(4) 0.001(3) 0.022(4) -0.004(3)
C91 0.097(6) 0.045(4) 0.051(4) -0.002(3) 0.027(4) -0.014(4)
C92 0.095(6) 0.047(4) 0.052(4) 0.001(3) 0.020(4) -0.018(4)
C93 0.063(4) 0.039(3) 0.044(4) 0.004(3) 0.009(3) -0.008(3)
C94 0.060(4) 0.045(4) 0.066(5) 0.008(4) 0.010(4) -0.012(3)
C95 0.066(4) 0.042(4) 0.065(5) 0.009(4) 0.016(4) -0.006(3)
C96 0.063(4) 0.038(3) 0.043(4) 0.002(3) 0.014(3) -0.007(3)
C97 0.061(3) 0.037(3) 0.038(4) -0.001(3) 0.013(3) -0.007(2)
C98 0.062(3) 0.040(3) 0.047(5) -0.001(3) 0.011(3) -0.008(3)
C99 0.065(4) 0.037(3) 0.055(5) 0.002(3) 0.013(4) -0.003(3)
C100 0.065(4) 0.045(4) 0.079(6) 0.004(4) 0.018(4) 0.000(3)
C101 0.062(4) 0.045(4) 0.084(6) 0.004(4) 0.014(4) -0.002(3)
C102 0.060(4) 0.041(3) 0.046(5) 0.001(3) 0.013(3) -0.005(3)
C103 0.075(4) 0.039(3) 0.044(5) 0.001(3) 0.018(4) -0.010(3)
C104 0.075(4) 0.043(4) 0.073(6) 0.001(4) 0.022(4) -0.004(3)
C105 0.064(4) 0.036(3) 0.059(5) 0.006(3) 0.018(4) -0.003(3)
C106 0.061(4) 0.040(3) 0.055(5) -0.005(3) 0.015(4) -0.005(3)
C107 0.063(5) 0.035(3) 0.056(4) 0.000(3) 0.018(4) -0.008(3)
C108 0.064(5) 0.037(3) 0.051(4) 0.002(3) 0.017(4) -0.002(3)
C109 0.061(5) 0.035(3) 0.050(4) 0.000(3) 0.015(4) -0.001(3)
C110 0.045(4) 0.042(3) 0.047(4) 0.005(3) 0.007(3) -0.003(3)
C111 0.071(5) 0.043(4) 0.052(4) -0.002(3) 0.018(4) -0.015(4)
C112 0.080(6) 0.042(4) 0.056(4) -0.007(3) 0.024(4) -0.016(4)
C113 0.051(5) 0.047(3) 0.056(5) 0.013(3) 0.008(4) -0.002(3)
C114 0.053(4) 0.044(3) 0.054(5) 0.012(3) 0.006(4) 0.000(3)
C115 0.075(5) 0.057(4) 0.110(8) 0.018(5) 0.036(5) 0.013(4)
C116 0.080(6) 0.052(4) 0.154(10) 0.026(5) 0.046(6) 0.020(4)
C117 0.078(5) 0.041(4) 0.124(8) 0.017(5) 0.035(5) 0.008(4)
C118 0.071(5) 0.040(4) 0.101(7) 0.017(4) 0.030(5) 0.000(3)
O10 0.080(4) 0.042(3) 0.126(6) 0.007(3) 0.025(4) -0.001(3)
O12 0.079(4) 0.053(4) 0.063(4) 0.007(3) 0.013(3) -0.019(3)
O13 0.063(3) 0.049(4) 0.095(5) 0.000(3) 0.016(3) -0.015(3)
O14 0.067(4) 0.044(3) 0.107(5) 0.018(3) 0.022(3) 0.002(3)
N1S 0.152(10) 0.114(9) 0.118(9) -0.007(6) 0.008(7) -0.019(7)
C1S 0.111(9) 0.094(8) 0.083(8) 0.005(6) 0.024(6) -0.002(6)
C2S 0.126(10) 0.084(8) 0.138(11) 0.010(7) 0.000(8) -0.005(6)
N2S 0.183(11) 0.106(8) 0.117(9) -0.026(6) 0.024(8) 0.012(8)
C3S 0.082(7) 0.094(8) 0.108(9) -0.015(6) 0.023(7) 0.005(7)
C4S 0.236(19) 0.111(9) 0.237(18) -0.065(11) 0.117(16) -0.020(11)
N3S 0.141(11) 0.220(14) 0.169(12) -0.036(9) 0.061(9) 0.008(9)
C5S 0.123(13) 0.202(15) 0.165(15) -0.032(11) 0.061(11) 0.019(10)
C6S 0.159(16) 0.25(2) 0.23(2) -0.076(16) 0.071(14) -0.019(13)
B1 0.138(6) 0.103(6) 0.094(5) 0.021(5) 0.062(5) 0.041(5)
F1 0.171(6) 0.114(4) 0.097(4) 0.027(3) 0.050(4) 0.037(4)
F2 0.177(9) 0.117(6) 0.110(6) 0.016(5) 0.084(6) 0.037(7)
F3 0.142(5) 0.144(10) 0.116(7) 0.020(7) 0.066(5) 0.039(5)
F4 0.153(9) 0.119(9) 0.112(5) 0.038(5) 0.059(5) 0.053(7)
F2' 0.153(9) 0.124(9) 0.117(11) 0.021(9) 0.073(8) 0.044(8)
F3' 0.154(8) 0.133(11) 0.123(10) 0.021(9) 0.064(8) 0.027(8)
F4' 0.153(14) 0.112(13) 0.103(6) 0.031(7) 0.065(6) 0.053(11)
B2 0.101(6) 0.066(5) 0.111(5) -0.005(4) 0.009(5) 0.029(4)
F5 0.098(4) 0.078(4) 0.110(4) -0.005(3) 0.003(3) 0.023(3)
F6 0.103(5) 0.121(7) 0.122(6) 0.009(5) 0.018(4) 0.024(4)
F7 0.108(9) 0.092(6) 0.123(5) 0.011(4) 0.026(5) 0.032(7)
F8 0.170(9) 0.081(5) 0.176(7) -0.036(5) 0.028(7) 0.026(5)
F6' 0.115(11) 0.097(10) 0.115(6) 0.001(6) 0.013(6) 0.029(9)
F7' 0.125(9) 0.084(8) 0.135(10) 0.000(7) 0.018(7) 0.020(7)
F8' 0.131(9) 0.105(12) 0.147(10) -0.009(9) 0.034(9) 0.041(8)
S1 0.074(4) 0.123(4) 0.081(3) 0.035(3) 0.032(3) 0.018(3)
S2 0.068(3) 0.145(4) 0.096(4) 0.049(3) 0.031(3) 0.051(3)
N200 0.076(4) 0.133(4) 0.092(4) 0.028(4) 0.025(4) 0.038(4)
O1 0.075(6) 0.102(7) 0.083(7) 0.006(6) 0.023(6) 0.008(5)
O2 0.098(7) 0.127(8) 0.090(5) 0.039(5) 0.014(5) 0.000(7)
O3 0.077(6) 0.140(10) 0.106(7) 0.031(7) 0.019(5) 0.045(6)
O4 0.087(8) 0.154(8) 0.115(6) 0.014(6) 0.036(5) 0.040(7)
C1A 0.087(5) 0.140(5) 0.110(5) 0.047(4) 0.028(4) 0.012(4)
C2A 0.083(5) 0.150(5) 0.109(6) 0.032(5) 0.027(4) 0.035(4)
F1A 0.110(7) 0.153(6) 0.142(6) 0.032(6) 0.026(6) 0.002(6)
F2A 0.090(5) 0.179(8) 0.157(8) 0.049(6) 0.037(5) 0.011(5)
F3A 0.107(8) 0.178(10) 0.126(6) 0.075(6) 0.026(6) -0.015(7)
F4A 0.098(6) 0.166(9) 0.124(7) 0.020(7) 0.014(5) 0.031(6)
F5A 0.114(8) 0.152(7) 0.149(10) 0.023(7) 0.021(7) 0.036(6)
F6A 0.089(7) 0.180(9) 0.119(6) 0.023(6) 0.039(5) 0.018(6)
S1' 0.071(4) 0.124(4) 0.094(4) 0.027(3) 0.026(3) 0.031(3)
S2' 0.088(3) 0.139(4) 0.104(3) 0.029(3) 0.022(3) 0.039(3)
N202 0.078(4) 0.134(5) 0.096(4) 0.029(4) 0.029(4) 0.035(4)
O1' 0.087(8) 0.133(10) 0.091(5) 0.022(5) 0.030(5) 0.016(8)
O2' 0.073(6) 0.102(8) 0.089(7) 0.006(7) 0.022(6) 0.029(6)
O3' 0.076(7) 0.123(8) 0.084(6) 0.023(6) 0.014(5) 0.037(6)
O4' 0.068(5) 0.109(9) 0.074(7) 0.012(6) 0.012(5) 0.031(5)
C1A' 0.092(5) 0.136(5) 0.123(6) 0.037(5) 0.029(5) 0.016(5)
C2A' 0.078(4) 0.138(5) 0.104(5) 0.032(4) 0.024(4) 0.037(4)
F1A' 0.093(6) 0.144(8) 0.142(8) 0.034(7) 0.029(5) 0.016(5)
F2A' 0.104(8) 0.128(7) 0.164(9) 0.030(7) 0.027(7) 0.023(6)
F3A' 0.121(8) 0.154(8) 0.128(6) 0.041(6) 0.029(5) -0.014(7)
F4A' 0.085(6) 0.146(8) 0.114(7) 0.037(6) 0.027(5) 0.045(6)
F5A' 0.079(5) 0.159(7) 0.115(6) 0.030(6) 0.024(5) 0.033(5)
F6A' 0.090(8) 0.147(8) 0.112(6) 0.024(5) 0.022(5) 0.036(6)

loop_
_atom_type_symbol
_atom_type_description
_atom_type_scat_dispersion_real
_atom_type_scat_dispersion_imag
_atom_type_scat_source
C C 0.0181 0.0091 'International Tables Vol C Tables 4.2.6.8 and 6.1.1.4'
H H 0.0000 0.0000 'International Tables Vol C Tables 4.2.6.8 and 6.1.1.4'
N N 0.0311 0.0180 'International Tables Vol C Tables 4.2.6.8 and 6.1.1.4'
O O 0.0492 0.0322 'International Tables Vol C Tables 4.2.6.8 and 6.1.1.4'
F F 0.0727 0.0534 'International Tables Vol C Tables 4.2.6.8 and 6.1.1.4'
S S 0.3331 0.5567 'International Tables Vol C Tables 4.2.6.8 and 6.1.1.4'
B B 0.0090 0.0039 'International Tables Vol C Tables 4.2.6.8 and 6.1.1.4'
Zn Zn -1.5491 0.6778 'International Tables Vol C Tables 4.2.6.8 and 6.1.1.4'

loop_
_geom_angle_atom_site_label_1
_geom_angle_atom_site_label_2
_geom_angle_atom_site_label_3
_geom_angle
_geom_angle_site_symmetry_1
_geom_angle_site_symmetry_3
N5 Zn1 N9 98.2(3) . .
N5 Zn1 N1 96.3(3) . .
N9 Zn1 N1 98.4(3) . .
N5 Zn1 N2 168.0(3) . .
N9 Zn1 N2 93.0(3) . .
N1 Zn1 N2 77.7(3) . .
N5 Zn1 N10 90.7(3) . .
N9 Zn1 N10 76.7(3) . .
N1 Zn1 N10 172.0(3) . .
N2 Zn1 N10 96.1(3) . .
N5 Zn1 N6 76.1(3) . .
N9 Zn1 N6 170.2(3) . .
N1 Zn1 N6 90.2(3) . .
N2 Zn1 N6 93.4(3) . .
N10 Zn1 N6 95.3(3) . .
N8 Zn2 N3 98.6(2) . .
N8 Zn2 N12 163.0(2) . 3_766
N3 Zn2 N12 94.9(2) . 3_766
N8 Zn2 N4 102.0(2) . .
N3 Zn2 N4 77.3(2) . .
N12 Zn2 N4 91.0(2) 3_766 .
N8 Zn2 N11 90.8(2) . 3_766
N3 Zn2 N11 170.1(2) . 3_766
N12 Zn2 N11 76.4(2) 3_766 3_766
N4 Zn2 N11 97.9(2) . 3_766
N8 Zn2 N7 77.1(2) . .
N3 Zn2 N7 99.4(2) . .
N12 Zn2 N7 90.6(2) 3_766 .
N4 Zn2 N7 176.4(2) . .
N11 Zn2 N7 85.6(2) 3_766 .
C1 N1 C5 119.5(9) . .
C1 N1 Zn1 128.6(7) . .
C5 N1 Zn1 111.6(6) . .
C6 N2 C7 120.6(8) . .
C6 N2 Zn1 112.8(7) . .
C7 N2 Zn1 126.5(6) . .
C35 N3 C31 120.1(7) . .
C35 N3 Zn2 113.3(5) . .
C31 N3 Zn2 125.5(5) . .
C40 N4 C36 118.7(7) . .
C40 N4 Zn2 128.6(5) . .
C36 N4 Zn2 112.0(5) . .
N1 C1 C2 123.3(11) . .
N1 C1 H1 118.3 . .
C2 C1 H1 118.3 . .
C3 C2 C1 117.0(12) . .
C3 C2 H2 121.5 . .
C1 C2 H2 121.5 . .
C2 C3 C4 120.9(12) . .
C2 C3 H3 119.5 . .
C4 C3 H3 119.5 . .
C3 C4 C5 118.9(12) . .
C3 C4 H4 120.5 . .
C5 C4 H4 120.5 . .
N1 C5 C4 120.3(10) . .
N1 C5 C6 116.8(9) . .
C4 C5 C6 122.8(10) . .
N2 C6 C5 120.7(9) . .
N2 C6 H6 119.7 . .
C5 C6 H6 119.7 . .
C12 C7 C8 119.9(8) . .
C12 C7 N2 120.6(7) . .
C8 C7 N2 119.3(8) . .
C9 C8 C7 121.5(8) . .
C9 C8 H8 119.3 . .
C7 C8 H8 119.3 . .
C8 C9 C10 117.8(7) . .
C8 C9 C13 120.3(8) . .
C10 C9 C13 121.9(8) . .
C11 C10 C9 120.5(9) . .
C11 C10 H10 119.7 . .
C9 C10 H10 119.7 . .
C12 C11 C10 120.9(9) . .
C12 C11 H11 119.6 . .
C10 C11 H11 119.6 . .
C11 C12 C7 119.4(8) . .
C11 C12 H12 120.3 . .
C7 C12 H12 120.3 . .
C18 C13 C14 119.1(7) . .
C18 C13 C9 120.6(8) . .
C14 C13 C9 120.3(8) . .
C13 C14 C15 121.0(8) . .
C13 C14 H14 119.5 . .
C15 C14 H14 119.5 . .
C14 C15 C16 119.9(7) . .
C14 C15 C25 121.9(8) . .
C16 C15 C25 118.2(7) . .
C19 C16 C17 120.9(7) . .
C19 C16 C15 119.9(7) . .
C17 C16 C15 119.2(7) . .
C16 C17 C18 118.6(7) . .
C16 C17 C27 118.0(7) . .
C18 C17 C27 123.3(8) . .
C13 C18 C17 122.0(8) . .
C13 C18 H18 119.0 . .
C17 C18 H18 119.0 . .
C24 C19 C16 119.3(7) . .
C24 C19 C20 120.2(7) . .
C16 C19 C20 120.5(7) . .
C21 C20 C19 118.6(7) . .
C21 C20 C26 122.5(7) . .
C19 C20 C26 118.9(7) . .
C22 C21 C20 121.9(7) . .
C22 C21 H21 119.1 . .
C20 C21 H21 119.1 . .
C23 C22 C21 118.6(7) . .
C23 C22 C29 119.7(7) . .
C21 C22 C29 121.6(7) . .
C22 C23 C24 121.6(7) . .
C22 C23 H23 119.2 . .
C24 C23 H23 119.2 . .
C19 C24 C23 119.1(7) . .
C19 C24 C28 119.3(7) . .
C23 C24 C28 121.7(7) . .
C26 C25 C15 121.8(8) . .
C26 C25 H25 119.1 . .
C15 C25 H25 119.1 . .
C25 C26 C20 120.5(8) . .
C25 C26 H26 119.8 . .
C20 C26 H26 119.8 . .
C28 C27 C17 121.9(8) . .
C28 C27 H27 119.0 . .
C17 C27 H27 119.0 . .
C27 C28 C24 120.5(8) . .
C27 C28 H28 119.8 . .
C24 C28 H28 119.8 . .
C30 C29 C34 119.1(7) . .
C30 C29 C22 118.1(7) . .
C34 C29 C22 122.8(7) . .
C29 C30 C31 120.2(7) . .
C29 C30 H30 119.9 . .
C31 C30 H30 119.9 . .
C32 C31 C30 120.9(7) . .
C32 C31 N3 120.5(7) . .
C30 C31 N3 118.6(7) . .
C31 C32 C33 118.8(7) . .
C31 C32 H32 120.6 . .
C33 C32 H32 120.6 . .
C34 C33 C32 121.5(8) . .
C34 C33 H33 119.3 . .
C32 C33 H33 119.3 . .
C33 C34 C29 119.4(8) . .
C33 C34 H34 120.3 . .
C29 C34 H34 120.3 . .
N3 C35 C36 120.6(7) . .
N3 C35 H35 119.7 . .
C36 C35 H35 119.7 . .
N4 C36 C37 121.8(8) . .
N4 C36 C35 116.0(7) . .
C37 C36 C35 122.2(7) . .
C36 C37 C38 119.0(8) . .
C36 C37 H37 120.5 . .
C38 C37 H37 120.5 . .
C39 C38 C37 118.8(9) . .
C39 C38 H38 120.6 . .
C37 C38 H38 120.6 . .
C38 C39 C40 118.4(9) . .
C38 C39 H39 120.8 . .
C40 C39 H39 120.8 . .
N4 C40 C39 123.3(8) . .
N4 C40 H40 118.4 . .
C39 C40 H40 118.4 . .
C41 N5 C45 118.7(8) . .
C41 N5 Zn1 126.3(6) . .
C45 N5 Zn1 114.7(6) . .
C46 N6 C47 117.3(7) . .
C46 N6 Zn1 111.2(6) . .
C47 N6 Zn1 131.5(6) . .
C75 N7 C71 123.0(7) . .
C75 N7 Zn2 109.2(5) . .
C71 N7 Zn2 125.0(5) . .
C80 N8 C76 119.1(7) . .
C80 N8 Zn2 127.0(6) . .
C76 N8 Zn2 113.3(5) . .
N5 C41 C42 122.4(9) . .
N5 C41 H41 118.8 . .
C42 C41 H41 118.8 . .
C43 C42 C41 118.4(10) . .
C43 C42 H42 120.8 . .
C41 C42 H42 120.8 . .
C44 C43 C42 119.3(10) . .
C44 C43 H43 120.4 . .
C42 C43 H43 120.4 . .
C43 C44 C45 119.4(10) . .
C43 C44 H44 120.3 . .
C45 C44 H44 120.3 . .
N5 C45 C44 121.7(8) . .
N5 C45 C46 116.3(8) . .
C44 C45 C46 122.0(9) . .
N6 C46 C45 121.5(8) . .
N6 C46 H46 119.2 . .
C45 C46 H46 119.2 . .
C52 C47 C48 120.7(8) . .
C52 C47 N6 118.7(7) . .
C48 C47 N6 120.6(8) . .
C49 C48 C47 118.9(8) . .
C49 C48 H48 120.5 . .
C47 C48 H48 120.5 . .
C48 C49 C50 119.8(7) . .
C48 C49 C53 121.4(8) . .
C50 C49 C53 118.8(7) . .
C51 C50 C49 120.8(8) . .
C51 C50 H50 119.6 . .
C49 C50 H50 119.6 . .
C52 C51 C50 119.2(9) . .
C52 C51 H51 120.4 . .
C50 C51 H51 120.4 . .
C51 C52 C47 120.4(8) . .
C51 C52 H52 119.8 . .
C47 C52 H52 119.8 . .
C58 C53 C54 118.9(7) . .
C58 C53 C49 121.2(7) . .
C54 C53 C49 119.9(7) . .
C55 C54 C53 122.1(7) . .
C55 C54 H54 119.0 . .
C53 C54 H54 119.0 . .
C54 C55 C65 123.9(7) . .
C54 C55 C56 118.9(7) . .
C65 C55 C56 117.2(6) . .
C57 C56 C59 122.0(6) . .
C57 C56 C55 118.8(6) . .
C59 C56 C55 119.2(6) . .
C56 C57 C58 120.0(7) . .
C56 C57 C67 117.1(7) . .
C58 C57 C67 122.9(7) . .
C53 C58 C57 121.4(8) . .
C53 C58 H58 119.3 . .
C57 C58 H58 119.3 . .
C56 C59 C60 121.2(6) . .
C56 C59 C64 119.7(6) . .
C60 C59 C64 119.1(6) . .
C61 C60 C59 118.7(6) . .
C61 C60 C66 122.0(7) . .
C59 C60 C66 119.3(6) . .
C62 C61 C60 121.9(7) . .
C62 C61 H61 119.1 . .
C60 C61 H61 119.1 . .
C63 C62 C61 118.6(7) . .
C63 C62 C69 121.1(7) . .
C61 C62 C69 120.3(7) . .
C62 C63 C64 121.7(7) . .
C62 C63 H63 119.2 . .
C64 C63 H63 119.2 . .
C63 C64 C59 120.0(7) . .
C63 C64 C68 122.3(7) . .
C59 C64 C68 117.8(6) . .
C66 C65 C55 123.8(7) . .
C66 C65 H65 118.1 . .
C55 C65 H65 118.1 . .
C65 C66 C60 119.4(7) . .
C65 C66 H66 120.3 . .
C60 C66 H66 120.3 . .
C68 C67 C57 121.6(8) . .
C68 C67 H67 119.2 . .
C57 C67 H67 119.2 . .
C67 C68 C64 121.7(7) . .
C67 C68 H68 119.2 . .
C64 C68 H68 119.2 . .
C70 C69 C74 119.0(7) . .
C70 C69 C62 120.0(7) . .
C74 C69 C62 121.0(7) . .
C71 C70 C69 119.4(7) . .
C71 C70 H70 120.3 . .
C69 C70 H70 120.3 . .
C72 C71 C70 120.7(7) . .
C72 C71 N7 119.5(7) . .
C70 C71 N7 119.2(7) . .
C71 C72 C73 120.3(7) . .
C71 C72 H72 119.8 . .
C73 C72 H72 119.8 . .
C74 C73 C72 119.3(8) . .
C74 C73 H73 120.3 . .
C72 C73 H73 120.3 . .
C73 C74 C69 121.1(7) . .
C73 C74 H74 119.5 . .
C69 C74 H74 119.5 . .
N7 C75 C76 121.8(7) . .
N7 C75 H75 119.1 . .
C76 C75 H75 119.1 . .
N8 C76 C77 121.0(7) . .
N8 C76 C75 116.2(7) . .
C77 C76 C75 122.7(8) . .
C76 C77 C78 119.0(9) . .
C76 C77 H77 120.5 . .
C78 C77 H77 120.5 . .
C79 C78 C77 119.7(9) . .
C79 C78 H78 120.1 . .
C77 C78 H78 120.1 . .
C78 C79 C80 118.0(9) . .
C78 C79 H79 121.0 . .
C80 C79 H79 121.0 . .
N8 C80 C79 122.9(8) . .
N8 C80 H80 118.6 . .
C79 C80 H80 118.6 . .
C113 N11 C110 118.0(6) . .
C113 N11 Zn2 112.4(5) . 3_766
C110 N11 Zn2 128.5(5) . 3_766
C118 N12 C114 117.4(7) . .
C118 N12 Zn2 127.7(6) . 3_766
C114 N12 Zn2 114.9(5) . 3_766
C104 N13 C103 125.4(7) . .
C104 N13 C90 118.2(7) . .
C103 N13 C90 116.4(7) . .
C106 N14 C105 126.5(7) . .
C106 N14 C107 116.9(7) . .
C105 N14 C107 116.5(6) . .
C81 N9 C85 118.2(7) . .
C81 N9 Zn1 127.7(6) . .
C85 N9 Zn1 113.8(5) . .
C86 N10 C87 120.3(8) . .
C86 N10 Zn1 113.1(6) . .
C87 N10 Zn1 126.5(5) . .
N9 C81 C82 122.0(9) . .
N9 C81 H81 119.0 . .
C82 C81 H81 119.0 . .
C83 C82 C81 120.2(9) . .
C83 C82 H82 119.9 . .
C81 C82 H82 119.9 . .
C82 C83 C84 119.1(9) . .
C82 C83 H83 120.5 . .
C84 C83 H83 120.5 . .
C85 C84 C83 118.6(10) . .
C85 C84 H84 120.7 . .
C83 C84 H84 120.7 . .
N9 C85 C84 121.9(8) . .
N9 C85 C86 115.9(7) . .
C84 C85 C86 122.2(9) . .
N10 C86 C85 120.1(9) . .
N10 C86 H86 120.0 . .
C85 C86 H86 120.0 . .
C92 C87 C88 121.4(8) . .
C92 C87 N10 117.8(7) . .
C88 C87 N10 120.5(7) . .
C89 C88 C87 119.2(8) . .
C89 C88 H88 120.4 . .
C87 C88 H88 120.4 . .
C88 C89 C90 120.4(8) . .
C88 C89 H89 119.8 . .
C90 C89 H89 119.8 . .
C89 C90 C91 120.0(7) . .
C89 C90 N13 119.6(7) . .
C91 C90 N13 120.2(7) . .
C90 C91 C92 119.8(8) . .
C90 C91 H91 120.1 . .
C92 C91 H91 120.1 . .
C87 C92 C91 119.1(8) . .
C87 C92 H92 120.4 . .
C91 C92 H92 120.4 . .
C94 C93 C98 121.4(7) . .
C94 C93 C103 119.0(7) . .
C98 C93 C103 119.5(7) . .
C93 C94 C95 119.6(8) . .
C93 C94 H94 120.2 . .
C95 C94 H94 120.2 . .
C96 C95 C94 120.7(8) . .
C96 C95 H95 119.7 . .
C94 C95 H95 119.7 . .
C95 C96 C97 120.9(7) . .
C95 C96 C105 120.4(8) . .
C97 C96 C105 118.6(7) . .
C102 C97 C96 122.4(7) . .
C102 C97 C98 118.6(7) . .
C96 C97 C98 119.1(7) . .
C93 C98 C97 118.3(7) . .
C93 C98 C99 122.6(7) . .
C97 C98 C99 119.0(7) . .
C100 C99 C98 120.4(7) . .
C100 C99 C104 121.5(8) . .
C98 C99 C104 118.0(8) . .
C99 C100 C101 121.0(8) . .
C99 C100 H100 119.5 . .
C101 C100 H100 119.5 . .
C102 C101 C100 119.5(8) . .
C102 C101 H101 120.2 . .
C100 C101 H101 120.2 . .
C101 C102 C97 121.4(7) . .
C101 C102 C106 118.6(8) . .
C97 C102 C106 120.0(7) . .
O12 C103 N13 122.2(7) . .
O12 C103 C93 122.0(8) . .
N13 C103 C93 115.8(7) . .
O10 C104 N13 120.8(8) . .
O10 C104 C99 121.0(8) . .
N13 C104 C99 118.1(8) . .
O14 C105 N14 120.9(7) . .
O14 C105 C96 122.2(8) . .
N14 C105 C96 116.9(7) . .
O13 C106 N14 121.8(7) . .
O13 C106 C102 122.8(8) . .
N14 C106 C102 115.4(7) . .
C112 C107 C108 120.2(7) . .
C112 C107 N14 119.4(7) . .
C108 C107 N14 120.4(7) . .
C107 C108 C109 119.4(7) . .
C107 C108 H108 120.3 . .
C109 C108 H108 120.3 . .
C110 C109 C108 120.2(7) . .
C110 C109 H109 119.9 . .
C108 C109 H109 119.9 . .
C109 C110 C111 120.7(7) . .
C109 C110 N11 121.7(7) . .
C111 C110 N11 117.5(7) . .
C110 C111 C112 118.5(8) . .
C110 C111 H111 120.7 . .
C112 C111 H111 120.7 . .
C107 C112 C111 121.0(8) . .
C107 C112 H112 119.5 . .
C111 C112 H112 119.5 . .
N11 C113 C114 120.2(7) . .
N11 C113 H113 119.9 . .
C114 C113 H113 119.9 . .
N12 C114 C115 122.6(7) . .
N12 C114 C113 115.8(7) . .
C115 C114 C113 121.6(8) . .
C114 C115 C116 118.9(9) . .
C114 C115 H115 120.5 . .
C116 C115 H115 120.5 . .
C117 C116 C115 118.3(9) . .
C117 C116 H116 120.9 . .
C115 C116 H116 120.9 . .
C116 C117 C118 120.5(8) . .
C116 C117 H117 119.8 . .
C118 C117 H117 119.8 . .
N12 C118 C117 122.3(8) . .
N12 C118 H118 118.8 . .
C117 C118 H118 118.8 . .
N1S C1S C2S 175.4(15) . .
C1S C2S H2S1 109.5 . .
C1S C2S H2S2 109.5 . .
H2S1 C2S H2S2 109.5 . .
C1S C2S H2S3 109.5 . .
H2S1 C2S H2S3 109.5 . .
H2S2 C2S H2S3 109.5 . .
N2S C3S C4S 175.0(17) . .
C3S C4S H4S1 109.5 . .
C3S C4S H4S2 109.5 . .
H4S1 C4S H4S2 109.5 . .
C3S C4S H4S3 109.5 . .
H4S1 C4S H4S3 109.5 . .
H4S2 C4S H4S3 109.5 . .
N3S C5S C6S 175(3) . .
C5S C6S H6S1 109.5 . .
C5S C6S H6S2 109.5 . .
H6S1 C6S H6S2 109.5 . .
C5S C6S H6S3 109.5 . .
H6S1 C6S H6S3 109.5 . .
H6S2 C6S H6S3 109.5 . .
F4 B1 F2 114.0(12) . .
F4 B1 F3 112.1(13) . .
F2 B1 F3 111.2(11) . .
F3' B1 F4' 106(3) . .
F3' B1 F2' 114(2) . .
F4' B1 F2' 100(3) . .
F4 B1 F1 110.7(15) . .
F2 B1 F1 107.8(10) . .
F3' B1 F1 128.9(18) . .
F3 B1 F1 99.9(10) . .
F4' B1 F1 105(3) . .
F2' B1 F1 98.9(18) . .
F8 B2 F5 114.5(10) . .
F8' B2 F5 119.8(17) . .
F8 B2 F7 112.9(12) . .
F5 B2 F7 108.5(10) . .
F8' B2 F6' 115(3) . .
F5 B2 F6' 115(3) . .
F8' B2 F7' 113(2) . .
F5 B2 F7' 95.3(14) . .
F6' B2 F7' 92(3) . .
F8 B2 F6 107.3(10) . .
F5 B2 F6 105.5(9) . .
F7 B2 F6 107.7(10) . .
O1 S1 O2 118.7(14) . .
O1 S1 N200 105.5(13) . .
O2 S1 N200 117.0(11) . .
O1 S1 C1A 101.2(14) . .
O2 S1 C1A 105.7(11) . .
N200 S1 C1A 107.1(12) . .
O3 S2 N200 125.4(12) . .
O3 S2 O4 115.0(11) . .
N200 S2 O4 108.4(10) . .
O3 S2 C2A 102.7(11) . .
N200 S2 C2A 99.4(11) . .
O4 S2 C2A 101.4(11) . .
S2 N200 S1 121.5(11) . .
F2A C1A F3A 107.8(19) . .
F2A C1A F1A 105(2) . .
F3A C1A F1A 110(2) . .
F2A C1A S1 112.9(17) . .
F3A C1A S1 112.4(17) . .
F1A C1A S1 108.3(17) . .
F5A C2A F6A 105.7(18) . .
F5A C2A F4A 108(2) . .
F6A C2A F4A 105.0(17) . .
F5A C2A S2 113.6(15) . .
F6A C2A S2 108.4(16) . .
F4A C2A S2 115.0(16) . .
O1' S1' O2' 116.8(12) . .
O1' S1' N202 111.1(10) . .
O2' S1' N202 111.5(14) . .
O1' S1' C1A' 105.1(13) . .
O2' S1' C1A' 111.3(15) . .
N202 S1' C1A' 99.5(12) . .
O4' S2' O3' 113.1(9) . .
O4' S2' N202 113.8(9) . .
O3' S2' N202 118.1(9) . .
O4' S2' C2A' 108.2(11) . .
O3' S2' C2A' 109.1(12) . .
N202 S2' C2A' 91.9(12) . .
S1' N202 S2' 124.9(11) . .
F1A' C1A' F3A' 121(3) . .
F1A' C1A' F2A' 109(2) . .
F3A' C1A' F2A' 98(2) . .
F1A' C1A' S1' 116(2) . .
F3A' C1A' S1' 109(2) . .
F2A' C1A' S1' 99.6(16) . .
F6A' C2A' F4A' 117(2) . .
F6A' C2A' F5A' 112(2) . .
F4A' C2A' F5A' 117(2) . .
F6A' C2A' S2' 102(2) . .
F4A' C2A' S2' 103.3(18) . .
F5A' C2A' S2' 102.3(18) . .
O6 S3 N201 111.9(18) . .
O6 S3 O5 115.6(16) . .
N201 S3 O5 114.5(19) . .
O6 S3 C3A 102.7(17) . .
N201 S3 C3A 109.3(19) . .
O5 S3 C3A 101.3(15) . .
O7 S4 O8 116(2) . .
O7 S4 N201 124(2) . .
O8 S4 N201 111(2) . .
O7 S4 C4A 100(2) . .
O8 S4 C4A 100.7(19) . .
N201 S4 C4A 98.8(19) . .
F1B C3A F2B 119(3) . .
F1B C3A F3B 112(3) . .
F2B C3A F3B 108(3) . .
F1B C3A S3 104(2) . .
F2B C3A S3 107(2) . .
F3B C3A S3 105(2) . .
F6B C4A F5B 110(3) . .
F6B C4A F4B 110(4) . .
F5B C4A F4B 111(3) . .
F6B C4A S4 110(3) . .
F5B C4A S4 109(3) . .
F4B C4A S4 106(3) . .
S3 N201 S4 129(2) . .
O6' S3' O5' 115(2) . .
O6' S3' N301 152(2) . .
O5' S3' N301 93(2) . .
O6' S3' C3A' 86.4(19) . .
O5' S3' C3A' 103(2) . .
N301 S3' C3A' 94.4(19) . .
O8' S4' O7' 107(2) . .
O8' S4' C4A' 106(3) . .
O7' S4' C4A' 121(3) . .
O8' S4' N301 86(2) . .
O7' S4' N301 120(2) . .
C4A' S4' N301 110(2) . .
S3' N301 S4' 119(2) . .
F2B' C3A' F3B' 101(3) . .
F2B' C3A' F1B' 92(3) . .
F3B' C3A' F1B' 118(4) . .
F2B' C3A' S3' 143(4) . .
F3B' C3A' S3' 109(3) . .
F1B' C3A' S3' 91(2) . .
F4B' C4A' S4' 99(3) . .
O9A S5 O10A 126(5) . .
O9A S5 N102 100(4) . .
O10A S5 N102 98(4) . .
O9A S5 C5A 112(4) . .
O10A S5 C5A 93(3) . .
N102 S5 C5A 130(4) . .
O11A S6 O12A 111(4) . .
O11A S6 N102 132(4) . .
O12A S6 N102 95(4) . .
O11A S6 C6A 104(4) . .
O12A S6 C6A 85(3) . .
N102 S6 C6A 118(3) . .
S6 N102 S5 122(4) . .
F1C C5A F2C 99(5) . .
F1C C5A F3C 114(5) . .
F2C C5A F3C 114(5) . .
F1C C5A S5 104(4) . .
F2C C5A S5 113(4) . .
F3C C5A S5 112(4) . .
F4C C6A F6C 107(4) . .
F4C C6A F5C 108(4) . .
F6C C6A F5C 119(5) . .
F4C C6A S6 113(4) . .
F6C C6A S6 102(3) . .
F5C C6A S6 108(4) . .
N4S C7S C8S 148(3) . .
C7S C8S H8S1 109.5 . .
C7S C8S H8S2 109.5 . .
H8S1 C8S H8S2 109.5 . .
C7S C8S H8S3 109.5 . .
H8S1 C8S H8S3 109.5 . .
H8S2 C8S H8S3 109.5 . .

loop_
_geom_bond_atom_site_label_1
_geom_bond_atom_site_label_2
_geom_bond_distance
_geom_bond_site_symmetry_2
Zn1 N5 2.129(7) .
Zn1 N9 2.146(7) .
Zn1 N1 2.151(8) .
Zn1 N2 2.155(7) .
Zn1 N10 2.197(7) .
Zn1 N6 2.267(7) .
Zn2 N8 2.113(6) .
Zn2 N3 2.139(6) .
Zn2 N12 2.154(6) 3_766
Zn2 N4 2.158(7) .
Zn2 N11 2.219(6) 3_766
Zn2 N7 2.229(6) .
N1 C1 1.331(11) .
N1 C5 1.332(11) .
N2 C6 1.242(10) .
N2 C7 1.436(10) .
N3 C35 1.272(9) .
N3 C31 1.431(9) .
N4 C40 1.303(9) .
N4 C36 1.352(9) .
C1 C2 1.379(13) .
C1 H1 0.9500 .
C2 C3 1.364(15) .
C2 H2 0.9500 .
C3 C4 1.366(15) .
C3 H3 0.9500 .
C4 C5 1.398(13) .
C4 H4 0.9500 .
C5 C6 1.463(12) .
C6 H6 0.9500 .
C7 C12 1.387(11) .
C7 C8 1.390(10) .
C8 C9 1.388(11) .
C8 H8 0.9500 .
C9 C10 1.404(11) .
C9 C13 1.492(10) .
C10 C11 1.387(11) .
C10 H10 0.9500 .
C11 C12 1.376(11) .
C11 H11 0.9500 .
C12 H12 0.9500 .
C13 C18 1.379(11) .
C13 C14 1.392(11) .
C14 C15 1.396(10) .
C14 H14 0.9500 .
C15 C16 1.422(10) .
C15 C25 1.427(10) .
C16 C19 1.407(9) .
C16 C17 1.410(10) .
C17 C18 1.415(10) .
C17 C27 1.427(11) .
C18 H18 0.9500 .
C19 C24 1.401(10) .
C19 C20 1.411(10) .
C20 C21 1.402(10) .
C20 C26 1.426(10) .
C21 C22 1.388(10) .
C21 H21 0.9500 .
C22 C23 1.387(10) .
C22 C29 1.496(10) .
C23 C24 1.404(10) .
C23 H23 0.9500 .
C24 C28 1.444(10) .
C25 C26 1.357(10) .
C25 H25 0.9500 .
C26 H26 0.9500 .
C27 C28 1.331(10) .
C27 H27 0.9500 .
C28 H28 0.9500 .
C29 C30 1.378(10) .
C29 C34 1.408(10) .
C30 C31 1.386(10) .
C30 H30 0.9500 .
C31 C32 1.370(10) .
C32 C33 1.387(10) .
C32 H32 0.9500 .
C33 C34 1.366(10) .
C33 H33 0.9500 .
C34 H34 0.9500 .
C35 C36 1.438(10) .
C35 H35 0.9500 .
C36 C37 1.364(11) .
C37 C38 1.386(12) .
C37 H37 0.9500 .
C38 C39 1.372(12) .
C38 H38 0.9500 .
C39 C40 1.380(11) .
C39 H39 0.9500 .
C40 H40 0.9500 .
N5 C41 1.322(10) .
N5 C45 1.346(10) .
N6 C46 1.245(10) .
N6 C47 1.440(10) .
N7 C75 1.271(9) .
N7 C71 1.434(9) .
N8 C80 1.311(9) .
N8 C76 1.354(9) .
C41 C42 1.392(12) .
C41 H41 0.9500 .
C42 C43 1.382(13) .
C42 H42 0.9500 .
C43 C44 1.358(13) .
C43 H43 0.9500 .
C44 C45 1.386(11) .
C44 H44 0.9500 .
C45 C46 1.460(11) .
C46 H46 0.9500 .
C47 C52 1.393(11) .
C47 C48 1.395(10) .
C48 C49 1.392(10) .
C48 H48 0.9500 .
C49 C50 1.397(11) .
C49 C53 1.493(10) .
C50 C51 1.394(11) .
C50 H50 0.9500 .
C51 C52 1.375(12) .
C51 H51 0.9500 .
C52 H52 0.9500 .
C53 C58 1.391(10) .
C53 C54 1.392(10) .
C54 C55 1.387(10) .
C54 H54 0.9500 .
C55 C65 1.429(10) .
C55 C56 1.449(9) .
C56 C57 1.402(10) .
C56 C59 1.403(9) .
C57 C58 1.404(10) .
C57 C67 1.435(10) .
C58 H58 0.9500 .
C59 C60 1.411(9) .
C59 C64 1.415(9) .
C60 C61 1.406(10) .
C60 C66 1.437(10) .
C61 C62 1.388(10) .
C61 H61 0.9500 .
C62 C63 1.383(10) .
C62 C69 1.502(10) .
C63 C64 1.386(9) .
C63 H63 0.9500 .
C64 C68 1.434(10) .
C65 C66 1.340(10) .
C65 H65 0.9500 .
C66 H66 0.9500 .
C67 C68 1.343(10) .
C67 H67 0.9500 .
C68 H68 0.9500 .
C69 C70 1.389(10) .
C69 C74 1.394(10) .
C70 C71 1.387(10) .
C70 H70 0.9500 .
C71 C72 1.368(10) .
C72 C73 1.382(10) .
C72 H72 0.9500 .
C73 C74 1.373(10) .
C73 H73 0.9500 .
C74 H74 0.9500 .
C75 C76 1.437(10) .
C75 H75 0.9500 .
C76 C77 1.366(11) .
C77 C78 1.388(12) .
C77 H77 0.9500 .
C78 C79 1.358(12) .
C78 H78 0.9500 .
C79 C80 1.389(11) .
C79 H79 0.9500 .
C80 H80 0.9500 .
N11 C113 1.289(9) .
N11 C110 1.434(9) .
N11 Zn2 2.219(6) 3_766
N12 C118 1.331(9) .
N12 C114 1.347(9) .
N12 Zn2 2.154(6) 3_766
N13 C104 1.392(11) .
N13 C103 1.408(10) .
N13 C90 1.437(10) .
N14 C106 1.393(10) .
N14 C105 1.398(10) .
N14 C107 1.457(10) .
N9 C81 1.317(10) .
N9 C85 1.364(10) .
N10 C86 1.281(10) .
N10 C87 1.434(10) .
C81 C82 1.384(11) .
C81 H81 0.9500 .
C82 C83 1.341(12) .
C82 H82 0.9500 .
C83 C84 1.388(12) .
C83 H83 0.9500 .
C84 C85 1.371(11) .
C84 H84 0.9500 .
C85 C86 1.452(11) .
C86 H86 0.9500 .
C87 C92 1.378(11) .
C87 C88 1.381(11) .
C88 C89 1.376(11) .
C88 H88 0.9500 .
C89 C90 1.383(11) .
C89 H89 0.9500 .
C90 C91 1.386(11) .
C91 C92 1.392(11) .
C91 H91 0.9500 .
C92 H92 0.9500 .
C93 C94 1.367(11) .
C93 C98 1.407(11) .
C93 C103 1.504(11) .
C94 C95 1.408(11) .
C94 H94 0.9500 .
C95 C96 1.349(11) .
C95 H95 0.9500 .
C96 C97 1.415(11) .
C96 C105 1.489(11) .
C97 C102 1.400(11) .
C97 C98 1.416(11) .
C98 C99 1.422(11) .
C99 C100 1.343(11) .
C99 C104 1.485(12) .
C100 C101 1.411(12) .
C100 H100 0.9500 .
C101 C102 1.365(11) .
C101 H101 0.9500 .
C102 C106 1.503(11) .
C103 O12 1.208(9) .
C104 O10 1.219(10) .
C105 O14 1.213(9) .
C106 O13 1.201(9) .
C107 C112 1.359(11) .
C107 C108 1.375(11) .
C108 C109 1.382(10) .
C108 H108 0.9500 .
C109 C110 1.370(10) .
C109 H109 0.9500 .
C110 C111 1.375(11) .
C111 C112 1.388(11) .
C111 H111 0.9500 .
C112 H112 0.9500 .
C113 C114 1.468(10) .
C113 H113 0.9500 .
C114 C115 1.367(10) .
C115 C116 1.395(11) .
C115 H115 0.9500 .
C116 C117 1.337(12) .
C116 H116 0.9500 .
C117 C118 1.379(11) .
C117 H117 0.9500 .
C118 H118 0.9500 .
N1S C1S 1.152(14) .
C1S C2S 1.386(16) .
C2S H2S1 0.9800 .
C2S H2S2 0.9800 .
C2S H2S3 0.9800 .
N2S C3S 1.096(13) .
C3S C4S 1.409(18) .
C4S H4S1 0.9800 .
C4S H4S2 0.9800 .
C4S H4S3 0.9800 .
N3S C5S 1.24(2) .
C5S C6S 1.34(2) .
C6S H6S1 0.9800 .
C6S H6S2 0.9800 .
C6S H6S3 0.9800 .
B1 F4 1.346(12) .
B1 F2 1.351(11) .
B1 F3' 1.373(15) .
B1 F3 1.375(12) .
B1 F4' 1.376(15) .
B1 F2' 1.379(15) .
B1 F1 1.402(14) .
B2 F8 1.325(11) .
B2 F8' 1.339(15) .
B2 F5 1.363(12) .
B2 F7 1.369(12) .
B2 F6' 1.380(16) .
B2 F7' 1.394(15) .
B2 F6 1.405(11) .
S1 O1 1.376(19) .
S1 O2 1.469(15) .
S1 N200 1.575(19) .
S1 C1A 1.77(2) .
S2 O3 1.380(16) .
S2 N200 1.515(17) .
S2 O4 1.596(18) .
S2 C2A 1.91(2) .
C1A F2A 1.25(2) .
C1A F3A 1.32(2) .
C1A F1A 1.33(3) .
C2A F5A 1.34(2) .
C2A F6A 1.34(2) .
C2A F4A 1.34(2) .
S1' O1' 1.416(16) .
S1' O2' 1.45(2) .
S1' N202 1.583(17) .
S1' C1A' 1.86(3) .
S2' O4' 1.407(13) .
S2' O3' 1.412(13) .
S2' N202 1.658(17) .
S2' C2A' 1.92(3) .
C1A' F1A' 1.17(3) .
C1A' F3A' 1.26(3) .
C1A' F2A' 1.45(3) .
C2A' F6A' 1.30(3) .
C2A' F4A' 1.31(3) .
C2A' F5A' 1.32(3) .
S3 O6 1.43(2) .
S3 N201 1.48(3) .
S3 O5 1.62(2) .
S3 C3A 1.87(3) .
S4 O7 1.38(3) .
S4 O8 1.54(3) .
S4 N201 1.58(3) .
S4 C4A 1.80(3) .
C3A F1B 1.30(3) .
C3A F2B 1.31(3) .
C3A F3B 1.32(3) .
C4A F6B 1.27(3) .
C4A F5B 1.27(3) .
C4A F4B 1.36(3) .
S3' O6' 1.41(3) .
S3' O5' 1.49(3) .
S3' N301 1.64(3) .
S3' C3A' 1.84(3) .
S4' O8' 1.49(3) .
S4' O7' 1.50(3) .
S4' C4A' 1.67(3) .
S4' N301 1.71(3) .
C3A' F2B' 1.28(3) .
C3A' F3B' 1.34(3) .
C3A' F1B' 1.39(4) .
C4A' F4B' 1.35(4) .
S5 O9A 1.38(4) .
S5 O10A 1.49(4) .
S5 N102 1.64(4) .
S5 C5A 1.82(4) .
S6 O11A 1.31(3) .
S6 O12A 1.52(4) .
S6 N102 1.63(4) .
S6 C6A 1.86(4) .
C5A F1C 1.32(4) .
C5A F2C 1.34(4) .
C5A F3C 1.34(4) .
C6A F4C 1.33(4) .
C6A F6C 1.35(4) .
C6A F5C 1.35(4) .
F101 F107 1.77(5) .
N4S C7S 0.97(3) .
C7S C8S 1.49(4) .
C8S H8S1 0.9800 .
C8S H8S2 0.9800 .
C8S H8S3 0.9800 .

loop_
_geom_torsion_atom_site_label_1
_geom_torsion_atom_site_label_2
_geom_torsion_atom_site_label_3
_geom_torsion_atom_site_label_4
_geom_torsion
_geom_torsion_site_symmetry_1
C5 N1 C1 C2 0.3(16) .
Zn1 N1 C1 C2 -173.4(9) .
N1 C1 C2 C3 0(2) .
C1 C2 C3 C4 0(2) .
C2 C3 C4 C5 0(3) .
C1 N1 C5 C4 -0.5(16) .
Zn1 N1 C5 C4 174.2(10) .
C1 N1 C5 C6 179.7(9) .
Zn1 N1 C5 C6 -5.6(11) .
C3 C4 C5 N1 0(2) .
C3 C4 C5 C6 180.0(13) .
C7 N2 C6 C5 178.7(8) .
Zn1 N2 C6 C5 1.3(12) .
N1 C5 C6 N2 3.0(15) .
C4 C5 C6 N2 -176.7(11) .
C6 N2 C7 C12 111.2(10) .
Zn1 N2 C7 C12 -71.8(10) .
C6 N2 C7 C8 -72.6(11) .
Zn1 N2 C7 C8 104.4(8) .
C12 C7 C8 C9 -0.1(13) .
N2 C7 C8 C9 -176.3(8) .
C7 C8 C9 C10 0.7(13) .
C7 C8 C9 C13 178.7(8) .
C8 C9 C10 C11 -0.2(13) .
C13 C9 C10 C11 -178.1(8) .
C9 C10 C11 C12 -0.9(13) .
C10 C11 C12 C7 1.5(13) .
C8 C7 C12 C11 -1.0(13) .
N2 C7 C12 C11 175.1(8) .
C8 C9 C13 C18 -157.6(8) .
C10 C9 C13 C18 20.2(12) .
C8 C9 C13 C14 19.1(12) .
C10 C9 C13 C14 -163.1(8) .
C18 C13 C14 C15 4.7(12) .
C9 C13 C14 C15 -172.1(7) .
C13 C14 C15 C16 -2.1(12) .
C13 C14 C15 C25 176.3(8) .
C14 C15 C16 C19 176.1(7) .
C25 C15 C16 C19 -2.4(11) .
C14 C15 C16 C17 -2.7(12) .
C25 C15 C16 C17 178.8(8) .
C19 C16 C17 C18 -173.9(7) .
C15 C16 C17 C18 4.8(12) .
C19 C16 C17 C27 3.7(12) .
C15 C16 C17 C27 -177.6(8) .
C14 C13 C18 C17 -2.4(13) .
C9 C13 C18 C17 174.3(7) .
C16 C17 C18 C13 -2.3(13) .
C27 C17 C18 C13 -179.8(8) .
C17 C16 C19 C24 -3.3(11) .
C15 C16 C19 C24 177.9(7) .
C17 C16 C19 C20 177.0(7) .
C15 C16 C19 C20 -1.7(11) .
C24 C19 C20 C21 2.5(11) .
C16 C19 C20 C21 -177.9(7) .
C24 C19 C20 C26 -176.2(7) .
C16 C19 C20 C26 3.4(11) .
C19 C20 C21 C22 -3.6(12) .
C26 C20 C21 C22 175.1(8) .
C20 C21 C22 C23 3.2(12) .
C20 C21 C22 C29 -177.6(7) .
C21 C22 C23 C24 -1.6(12) .
C29 C22 C23 C24 179.1(7) .
C16 C19 C24 C23 179.4(7) .
C20 C19 C24 C23 -1.0(11) .
C16 C19 C24 C28 0.7(11) .
C20 C19 C24 C28 -179.7(7) .
C22 C23 C24 C19 0.6(12) .
C22 C23 C24 C28 179.2(8) .
C14 C15 C25 C26 -173.3(8) .
C16 C15 C25 C26 5.1(13) .
C15 C25 C26 C20 -3.5(14) .
C21 C20 C26 C25 -179.4(8) .
C19 C20 C26 C25 -0.7(12) .
C16 C17 C27 C28 -1.3(13) .
C18 C17 C27 C28 176.1(8) .
C17 C27 C28 C24 -1.3(14) .
C19 C24 C28 C27 1.6(12) .
C23 C24 C28 C27 -177.0(8) .
C23 C22 C29 C30 -35.0(11) .
C21 C22 C29 C30 145.7(8) .
C23 C22 C29 C34 144.7(8) .
C21 C22 C29 C34 -34.6(12) .
C34 C29 C30 C31 -4.1(12) .
C22 C29 C30 C31 175.7(7) .
C29 C30 C31 C32 2.7(12) .
C29 C30 C31 N3 -175.3(7) .
C35 N3 C31 C32 128.5(8) .
Zn2 N3 C31 C32 -64.0(9) .
C35 N3 C31 C30 -53.4(10) .
Zn2 N3 C31 C30 114.1(7) .
C30 C31 C32 C33 0.3(12) .
N3 C31 C32 C33 178.3(7) .
C31 C32 C33 C34 -1.8(13) .
C32 C33 C34 C29 0.4(13) .
C30 C29 C34 C33 2.5(12) .
C22 C29 C34 C33 -177.2(7) .
C31 N3 C35 C36 173.0(7) .
Zn2 N3 C35 C36 4.1(9) .
C40 N4 C36 C37 -0.2(13) .
Zn2 N4 C36 C37 170.6(7) .
C40 N4 C36 C35 -179.4(8) .
Zn2 N4 C36 C35 -8.6(9) .
N3 C35 C36 N4 3.2(12) .
N3 C35 C36 C37 -176.0(8) .
N4 C36 C37 C38 0.0(14) .
C35 C36 C37 C38 179.2(9) .
C36 C37 C38 C39 0.1(16) .
C37 C38 C39 C40 0.0(16) .
C36 N4 C40 C39 0.3(14) .
Zn2 N4 C40 C39 -168.8(7) .
C38 C39 C40 N4 -0.2(16) .
C45 N5 C41 C42 1.7(14) .
Zn1 N5 C41 C42 -173.2(7) .
N5 C41 C42 C43 -4.4(15) .
C41 C42 C43 C44 4.5(15) .
C42 C43 C44 C45 -2.2(16) .
C41 N5 C45 C44 0.8(14) .
Zn1 N5 C45 C44 176.3(7) .
C41 N5 C45 C46 179.9(8) .
Zn1 N5 C45 C46 -4.6(10) .
C43 C44 C45 N5 -0.5(15) .
C43 C44 C45 C46 -179.6(9) .
C47 N6 C46 C45 -178.2(8) .
Zn1 N6 C46 C45 -1.2(11) .
N5 C45 C46 N6 3.9(14) .
C44 C45 C46 N6 -176.9(9) .
C46 N6 C47 C52 101.5(10) .
Zn1 N6 C47 C52 -74.8(10) .
C46 N6 C47 C48 -77.2(11) .
Zn1 N6 C47 C48 106.5(8) .
C52 C47 C48 C49 -2.8(13) .
N6 C47 C48 C49 175.9(8) .
C47 C48 C49 C50 0.0(13) .
C47 C48 C49 C53 180.0(7) .
C48 C49 C50 C51 2.4(14) .
C53 C49 C50 C51 -177.5(9) .
C49 C50 C51 C52 -2.1(16) .
C50 C51 C52 C47 -0.6(16) .
C48 C47 C52 C51 3.1(15) .
N6 C47 C52 C51 -175.6(9) .
C48 C49 C53 C58 138.6(9) .
C50 C49 C53 C58 -41.4(12) .
C48 C49 C53 C54 -43.9(12) .
C50 C49 C53 C54 136.0(9) .
C58 C53 C54 C55 2.0(12) .
C49 C53 C54 C55 -175.5(8) .
C53 C54 C55 C65 178.0(8) .
C53 C54 C55 C56 -1.3(12) .
C54 C55 C56 C57 -0.1(11) .
C65 C55 C56 C57 -179.5(7) .
C54 C55 C56 C59 178.5(7) .
C65 C55 C56 C59 -0.8(10) .
C59 C56 C57 C58 -177.8(8) .
C55 C56 C57 C58 0.9(11) .
C59 C56 C57 C67 0.2(11) .
C55 C56 C57 C67 178.8(7) .
C54 C53 C58 C57 -1.2(13) .
C49 C53 C58 C57 176.2(8) .
C56 C57 C58 C53 -0.2(13) .
C67 C57 C58 C53 -178.0(8) .
C57 C56 C59 C60 178.9(7) .
C55 C56 C59 C60 0.3(11) .
C57 C56 C59 C64 0.8(11) .
C55 C56 C59 C64 -177.9(7) .
C56 C59 C60 C61 -178.8(7) .
C64 C59 C60 C61 -0.7(11) .
C56 C59 C60 C66 0.9(11) .
C64 C59 C60 C66 179.1(7) .
C59 C60 C61 C62 2.2(11) .
C66 C60 C61 C62 -177.5(7) .
C60 C61 C62 C63 -2.4(11) .
C60 C61 C62 C69 177.8(7) .
C61 C62 C63 C64 1.1(11) .
C69 C62 C63 C64 -179.2(7) .
C62 C63 C64 C59 0.4(12) .
C62 C63 C64 C68 -179.9(7) .
C56 C59 C64 C63 177.6(7) .
C60 C59 C64 C63 -0.6(11) .
C56 C59 C64 C68 -2.1(11) .
C60 C59 C64 C68 179.7(7) .
C54 C55 C65 C66 -179.2(8) .
C56 C55 C65 C66 0.1(12) .
C55 C65 C66 C60 1.1(12) .
C61 C60 C66 C65 178.2(8) .
C59 C60 C66 C65 -1.6(11) .
C56 C57 C67 C68 0.3(12) .
C58 C57 C67 C68 178.2(9) .
C57 C67 C68 C64 -1.7(13) .
C63 C64 C68 C67 -177.1(8) .
C59 C64 C68 C67 2.6(12) .
C63 C62 C69 C70 43.7(11) .
C61 C62 C69 C70 -136.6(8) .
C63 C62 C69 C74 -135.3(8) .
C61 C62 C69 C74 44.4(11) .
C74 C69 C70 C71 1.7(12) .
C62 C69 C70 C71 -177.4(7) .
C69 C70 C71 C72 0.7(12) .
C69 C70 C71 N7 -171.3(7) .
C75 N7 C71 C72 69.7(11) .
Zn2 N7 C71 C72 -89.6(8) .
C75 N7 C71 C70 -118.3(9) .
Zn2 N7 C71 C70 82.4(8) .
C70 C71 C72 C73 -2.4(13) .
N7 C71 C72 C73 169.5(8) .
C71 C72 C73 C74 1.7(13) .
C72 C73 C74 C69 0.7(13) .
C70 C69 C74 C73 -2.4(12) .
C62 C69 C74 C73 176.7(8) .
C71 N7 C75 C76 -176.3(7) .
Zn2 N7 C75 C76 -14.2(9) .
C80 N8 C76 C77 5.2(13) .
Zn2 N8 C76 C77 -166.6(8) .
C80 N8 C76 C75 -179.3(8) .
Zn2 N8 C76 C75 8.8(9) .
N7 C75 C76 N8 4.4(12) .
N7 C75 C76 C77 179.8(9) .
N8 C76 C77 C78 -3.9(15) .
C75 C76 C77 C78 -179.1(10) .
C76 C77 C78 C79 -0.7(17) .
C77 C78 C79 C80 3.8(17) .
C76 N8 C80 C79 -2.0(13) .
Zn2 N8 C80 C79 168.6(7) .
C78 C79 C80 N8 -2.5(15) .
C85 N9 C81 C82 -0.4(13) .
Zn1 N9 C81 C82 -172.7(7) .
N9 C81 C82 C83 0.9(15) .
C81 C82 C83 C84 -0.5(16) .
C82 C83 C84 C85 -0.2(16) .
C81 N9 C85 C84 -0.4(13) .
Zn1 N9 C85 C84 173.0(7) .
C81 N9 C85 C86 178.8(8) .
Zn1 N9 C85 C86 -7.8(10) .
C83 C84 C85 N9 0.7(15) .
C83 C84 C85 C86 -178.5(9) .
C87 N10 C86 C85 179.5(8) .
Zn1 N10 C86 C85 1.6(11) .
N9 C85 C86 N10 4.2(13) .
C84 C85 C86 N10 -176.5(9) .
C86 N10 C87 C92 109.3(10) .
Zn1 N10 C87 C92 -73.1(9) .
C86 N10 C87 C88 -76.7(11) .
Zn1 N10 C87 C88 100.8(9) .
C92 C87 C88 C89 1.6(13) .
N10 C87 C88 C89 -172.1(8) .
C87 C88 C89 C90 0.7(13) .
C88 C89 C90 C91 -1.9(13) .
C88 C89 C90 N13 173.3(8) .
C104 N13 C90 C89 64.9(10) .
C103 N13 C90 C89 -113.1(9) .
C104 N13 C90 C91 -120.0(9) .
C103 N13 C90 C91 62.0(10) .
C89 C90 C91 C92 0.8(13) .
N13 C90 C91 C92 -174.3(8) .
C88 C87 C92 C91 -2.7(14) .
N10 C87 C92 C91 171.2(8) .
C90 C91 C92 C87 1.4(14) .
C98 C93 C94 C95 -1.5(12) .
C103 C93 C94 C95 177.3(7) .
C93 C94 C95 C96 0.2(13) .
C94 C95 C96 C97 1.5(12) .
C94 C95 C96 C105 178.6(7) .
C95 C96 C97 C102 177.5(7) .
C105 C96 C97 C102 0.3(11) .
C95 C96 C97 C98 -1.9(11) .
C105 C96 C97 C98 -179.0(7) .
C94 C93 C98 C97 1.1(11) .
C103 C93 C98 C97 -177.7(7) .
C94 C93 C98 C99 -178.1(8) .
C103 C93 C98 C99 3.1(11) .
C102 C97 C98 C93 -178.8(7) .
C96 C97 C98 C93 0.6(11) .
C102 C97 C98 C99 0.4(11) .
C96 C97 C98 C99 179.8(7) .
C93 C98 C99 C100 179.1(8) .
C97 C98 C99 C100 0.0(12) .
C93 C98 C99 C104 -3.7(12) .
C97 C98 C99 C104 177.1(7) .
C98 C99 C100 C101 -0.1(13) .
C104 C99 C100 C101 -177.2(8) .
C99 C100 C101 C102 -0.2(14) .
C100 C101 C102 C97 0.6(13) .
C100 C101 C102 C106 -177.9(8) .
C96 C97 C102 C101 180.0(8) .
C98 C97 C102 C101 -0.7(11) .
C96 C97 C102 C106 -1.5(11) .
C98 C97 C102 C106 177.8(7) .
C104 N13 C103 O12 172.6(8) .
C90 N13 C103 O12 -9.6(11) .
C104 N13 C103 C93 -8.0(11) .
C90 N13 C103 C93 169.8(7) .
C94 C93 C103 O12 3.1(12) .
C98 C93 C103 O12 -178.1(7) .
C94 C93 C103 N13 -176.4(7) .
C98 C93 C103 N13 2.5(10) .
C103 N13 C104 O10 -174.5(8) .
C90 N13 C104 O10 7.7(12) .
C103 N13 C104 C99 7.5(12) .
C90 N13 C104 C99 -170.3(7) .
C100 C99 C104 O10 -2.2(14) .
C98 C99 C104 O10 -179.3(8) .
C100 C99 C104 N13 175.8(8) .
C98 C99 C104 N13 -1.3(12) .
C106 N14 C105 O14 176.1(8) .
C107 N14 C105 O14 -6.1(11) .
C106 N14 C105 C96 -4.2(11) .
C107 N14 C105 C96 173.6(7) .
C95 C96 C105 O14 4.9(12) .
C97 C96 C105 O14 -177.9(8) .
C95 C96 C105 N14 -174.8(7) .
C97 C96 C105 N14 2.4(10) .
C105 N14 C106 O13 -176.8(8) .
C107 N14 C106 O13 5.4(11) .
C105 N14 C106 C102 3.0(11) .
C107 N14 C106 C102 -174.8(6) .
C101 C102 C106 O13 -1.6(12) .
C97 C102 C106 O13 179.8(8) .
C101 C102 C106 N14 178.5(7) .
C97 C102 C106 N14 0.0(11) .
C106 N14 C107 C112 74.5(10) .
C105 N14 C107 C112 -103.5(9) .
C106 N14 C107 C108 -104.9(9) .
C105 N14 C107 C108 77.0(10) .
C112 C107 C108 C109 -0.7(12) .
N14 C107 C108 C109 178.8(7) .
C107 C108 C109 C110 0.4(12) .
C108 C109 C110 C111 0.1(12) .
C108 C109 C110 N11 -177.0(7) .
C113 N11 C110 C109 -45.6(10) .
Zn2 N11 C110 C109 121.5(7) 3_766
C113 N11 C110 C111 137.2(8) .
Zn2 N11 C110 C111 -55.7(9) 3_766
C109 C110 C111 C112 -0.4(12) .
N11 C110 C111 C112 176.8(7) .
C108 C107 C112 C111 0.4(13) .
N14 C107 C112 C111 -179.1(7) .
C110 C111 C112 C107 0.1(13) .
C110 N11 C113 C114 174.3(7) .
Zn2 N11 C113 C114 5.3(9) 3_766
C118 N12 C114 C115 1.0(12) .
Zn2 N12 C114 C115 179.5(7) 3_766
C118 N12 C114 C113 179.6(7) .
Zn2 N12 C114 C113 -1.8(9) 3_766
N11 C113 C114 N12 -2.5(11) .
N11 C113 C114 C115 176.1(8) .
N12 C114 C115 C116 -0.9(15) .
C113 C114 C115 C116 -179.4(9) .
C114 C115 C116 C117 0.4(17) .
C115 C116 C117 C118 -0.1(17) .
C114 N12 C118 C117 -0.6(13) .
Zn2 N12 C118 C117 -179.0(7) 3_766
C116 C117 C118 N12 0.2(16) .
O3 S2 N200 S1 -2(2) .
O4 S2 N200 S1 140.1(14) .
C2A S2 N200 S1 -114.5(15) .
O1 S1 N200 S2 158.6(16) .
O2 S1 N200 S2 24.1(19) .
C1A S1 N200 S2 -94.2(16) .
O1 S1 C1A F2A 178(2) .
O2 S1 C1A F2A -58(2) .
N200 S1 C1A F2A 68(2) .
O1 S1 C1A F3A 56(2) .
O2 S1 C1A F3A -179.9(18) .
N200 S1 C1A F3A -54(2) .
O1 S1 C1A F1A -66(2) .
O2 S1 C1A F1A 57.9(19) .
N200 S1 C1A F1A -176.7(16) .
O1' S1' N202 S2' -172.7(14) .
O2' S1' N202 S2' -41(2) .
C1A' S1' N202 S2' 77.0(18) .
O4' S2' N202 S1' -134.7(14) .
O3' S2' N202 S1' 2(2) .
C2A' S2' N202 S1' 114.4(17) .
O1' S1' C1A' F1A' -46(3) .
O2' S1' C1A' F1A' -173(2) .
N202 S1' C1A' F1A' 69(2) .
O1' S1' C1A' F3A' 173.1(18) .
O2' S1' C1A' F3A' 46(2) .
N202 S1' C1A' F3A' -72(2) .
O1' S1' C1A' F2A' 70.8(18) .
O2' S1' C1A' F2A' -57(2) .
N202 S1' C1A' F2A' -174.2(16) .
O6 S3 C3A F1B -172(2) .
N201 S3 C3A F1B 69(3) .
O5 S3 C3A F1B -52(3) .
O6 S3 C3A F2B 61(3) .
N201 S3 C3A F2B -58(3) .
O5 S3 C3A F2B -179(2) .
O6 S3 C3A F3B -54(3) .
N201 S3 C3A F3B -173(2) .
O5 S3 C3A F3B 66(3) .
O7 S4 C4A F6B -52(4) .
O8 S4 C4A F6B 67(3) .
N201 S4 C4A F6B -180(3) .
O7 S4 C4A F5B 69(3) .
O8 S4 C4A F5B -172(3) .
N201 S4 C4A F5B -59(3) .
O7 S4 C4A F4B -171(3) .
O8 S4 C4A F4B -52(3) .
N201 S4 C4A F4B 61(3) .
O6 S3 N201 S4 161(3) .
O5 S3 N201 S4 27(4) .
C3A S3 N201 S4 -86(3) .
O7 S4 N201 S3 26(5) .
O8 S4 N201 S3 -120(3) .
C4A S4 N201 S3 135(3) .
O6' S3' N301 S4' -68(6) .
O5' S3' N301 S4' 98(3) .
C3A' S3' N301 S4' -158(3) .
O8' S4' N301 S3' -130(3) .
O7' S4' N301 S3' -23(5) .
C4A' S4' N301 S3' 125(4) .
O6' S3' C3A' F2B' 134(6) .
O5' S3' C3A' F2B' 19(6) .
N301 S3' C3A' F2B' -75(6) .
O6' S3' C3A' F3B' -82(3) .
O5' S3' C3A' F3B' 164(3) .
N301 S3' C3A' F3B' 70(3) .
O6' S3' C3A' F1B' 38(3) .
O5' S3' C3A' F1B' -76(3) .
N301 S3' C3A' F1B' -170(3) .
O8' S4' C4A' F4B' -80(4) .
O7' S4' C4A' F4B' 159(4) .
N301 S4' C4A' F4B' 12(4) .
O11A S6 N102 S5 57(9) .
O12A S6 N102 S5 -68(6) .
C6A S6 N102 S5 -155(5) .
O9A S5 N102 S6 103(7) .
O10A S5 N102 S6 -26(7) .
C5A S5 N102 S6 -127(5) .
O9A S5 C5A F1C 13(7) .
O10A S5 C5A F1C 144(5) .
N102 S5 C5A F1C -113(6) .
O9A S5 C5A F2C -93(6) .
O10A S5 C5A F2C 38(5) .
N102 S5 C5A F2C 141(5) .
O9A S5 C5A F3C 136(7) .
O10A S5 C5A F3C -92(6) .
N102 S5 C5A F3C 11(7) .
O11A S6 C6A F4C 98(5) .
O12A S6 C6A F4C -151(5) .
N102 S6 C6A F4C -58(5) .
O11A S6 C6A F6C -17(5) .
O12A S6 C6A F6C 94(5) .
N102 S6 C6A F6C -173(5) .
O11A S6 C6A F5C -143(5) .
O12A S6 C6A F5C -32(5) .
N102 S6 C6A F5C 61(6) .

loop_
_platon_squeeze_void_nr
_platon_squeeze_void_average_x
_platon_squeeze_void_average_y
_platon_squeeze_void_average_z
_platon_squeeze_void_volume
_platon_squeeze_void_count_electrons
_platon_squeeze_void_content
1 0.009 0.000 0.500 352 94 ' '
2 0.111 0.500 1.000 675 147 ' '
